data_4122157
loop_
_publ_author_name
'Roberts, Derrick A.'
'Castilla, Ana M.'
'Ronson, Tanya K.'
'Nitschke, Jonathan R.'

_publ_section_title
;
 Post-assembly Modification of Kinetically Metastable Fe(II)2L3 Triple
 Helicates.
;
_journal_issue 23
_journal_name_full 'Journal of the American Chemical Society'
_journal_page_first 8201
_journal_page_last 8204
_journal_paper_doi 10.1021/ja5042397
_journal_volume 136
_journal_year 2014
_chemical_formula_moiety 'C108 H81 Fe2 N21 O3, 3(F6 P), C F3 O3 S, 3(C2 H3 N)'
_chemical_formula_sum 'C115 H90 F21 Fe2 N24 O6 P3 S'
_chemical_formula_weight 2539.77
_chemical_name_systematic
;
 ?
;
_space_group_crystal_system monoclinic
_space_group_IT_number 14
_space_group_name_Hall '-P 2yn'
_space_group_name_H-M_alt 'P 1 21/n 1'
_symmetry_space_group_name_Hall '-P 2yn'
_symmetry_space_group_name_H-M 'P 1 21/n 1'
_atom_sites_solution_hydrogens geom
_audit_creation_method SHELXL-2013
_cell_angle_alpha 90
_cell_angle_beta 96.0940(10)
_cell_angle_gamma 90
_cell_formula_units_Z 4
_cell_length_a 12.7077(3)
_cell_length_b 21.2365(5)
_cell_length_c 43.5084(10)
_cell_measurement_reflns_used 9399
_cell_measurement_temperature 130(2)
_cell_measurement_theta_max 58.72
_cell_measurement_theta_min 2.92
_cell_volume 11675.1(5)
_computing_cell_refinement 'Bruker SAINT'
_computing_data_collection 'Bruker APEX2'
_computing_data_reduction 'Bruker SAINT'
_computing_structure_refinement 'SHELXL-2013 (Sheldrick, 2013)'
_computing_structure_solution 'SHELXT-2013 (Sheldrick, 2013)'
_diffrn_ambient_temperature 130(2)
_diffrn_measured_fraction_theta_full 0.974
_diffrn_measured_fraction_theta_max 0.975
_diffrn_measurement_device_type 'Bruker APEX-II CCD'
_diffrn_measurement_method '\f and \w scans'
_diffrn_radiation_monochromator graphite
_diffrn_radiation_source 'sealed tube'
_diffrn_radiation_type CuK\a
_diffrn_radiation_wavelength 1.54178
_diffrn_reflns_av_R_equivalents 0.0480
_diffrn_reflns_av_unetI/netI 0.0573
_diffrn_reflns_Laue_measured_fraction_full 0.974
_diffrn_reflns_Laue_measured_fraction_max 0.975
_diffrn_reflns_limit_h_max 10
_diffrn_reflns_limit_h_min -13
_diffrn_reflns_limit_k_max 22
_diffrn_reflns_limit_k_min -22
_diffrn_reflns_limit_l_max 45
_diffrn_reflns_limit_l_min -45
_diffrn_reflns_number 53028
_diffrn_reflns_point_group_measured_fraction_full 0.974
_diffrn_reflns_point_group_measured_fraction_max 0.975
_diffrn_reflns_theta_full 54.250
_diffrn_reflns_theta_max 54.236
_diffrn_reflns_theta_min 4.588
_diffrn_standards_number 0
_exptl_absorpt_coefficient_mu 3.407
_exptl_absorpt_correction_T_max 0.7516
_exptl_absorpt_correction_T_min 0.5611
_exptl_absorpt_correction_type multi-scan
_exptl_absorpt_process_details SADABS
_exptl_crystal_colour Purple
_exptl_crystal_density_diffrn 1.445
_exptl_crystal_description Block
_exptl_crystal_F_000 5192
_exptl_crystal_size_max 0.300
_exptl_crystal_size_mid 0.110
_exptl_crystal_size_min 0.070
_refine_diff_density_max 1.345
_refine_diff_density_min -1.036
_refine_diff_density_rms 0.134
_refine_ls_extinction_method none
_refine_ls_goodness_of_fit_ref 1.016
_refine_ls_hydrogen_treatment constr
_refine_ls_matrix_type full
_refine_ls_number_parameters 1604
_refine_ls_number_reflns 13896
_refine_ls_number_restraints 1758
_refine_ls_restrained_S_all 0.985
_refine_ls_R_factor_all 0.1403
_refine_ls_R_factor_gt 0.1054
_refine_ls_shift/su_max 0.000
_refine_ls_shift/su_mean 0.000
_refine_ls_structure_factor_coef Fsqd
_refine_ls_weighting_details
;
 w=1/[\s^2^(Fo^2^)+(0.2000P)^2^+35.0000P]
 where P=(Fo^2^+2Fc^2^)/3
;
_refine_ls_weighting_scheme calc
_refine_ls_wR_factor_gt 0.2833
_refine_ls_wR_factor_ref 0.3081
_reflns_Friedel_coverage 0.000
_reflns_number_gt 9395
_reflns_number_total 13896
_reflns_threshold_expression 'I > 2\s(I)'
_cod_data_source_file ja5042397_si_001.cif
_cod_data_source_block jn1309_sq_d
_cod_database_code 4122157
_shelx_space_group_comment
;
The symmetry employed for this shelxl refinement is uniquely defined
by the following loop, which should always be used as a source of
symmetry information in preference to the above space-group names.
They are only intended as comments.
;
_shelx_estimated_absorpt_t_min 0.428
_shelx_estimated_absorpt_t_max 0.796
_shelxl_version_number 2013-2

loop_
_space_group_symop_operation_xyz
'x, y, z'
'-x+1/2, y+1/2, -z+1/2'
'-x, -y, -z'
'x-1/2, -y-1/2, z-1/2'

loop_
_atom_site_label
_atom_site_type_symbol
_atom_site_fract_x
_atom_site_fract_y
_atom_site_fract_z
_atom_site_U_iso_or_equiv
_atom_site_adp_type
_atom_site_occupancy
_atom_site_site_symmetry_order
_atom_site_calc_flag
_atom_site_refinement_flags_posn
_atom_site_refinement_flags_adp
_atom_site_refinement_flags_occupancy
_atom_site_disorder_assembly
_atom_site_disorder_group
Fe1 Fe 0.58369(10) -0.03331(5) 0.34141(2) 0.0392(4) Uani 1 1 d . . . . .
Fe2 Fe 0.23247(12) 0.44845(6) 0.38193(3) 0.0524(4) Uani 1 1 d . . . . .
N1 N 0.7378(5) -0.0474(3) 0.34256(13) 0.0442(16) Uani 1 1 d . U . . .
N2 N 0.6212(6) 0.0428(3) 0.31886(12) 0.0377(15) Uani 1 1 d . U . . .
N3 N 0.5614(6) -0.1096(3) 0.36603(13) 0.0476(17) Uani 1 1 d . U . . .
N4 N 0.6030(5) 0.0050(3) 0.38299(12) 0.0379(15) Uani 1 1 d . U . . .
N5 N 0.5513(5) -0.0783(3) 0.30190(12) 0.0393(15) Uani 1 1 d . U . . .
N6 N 0.4285(5) -0.0193(3) 0.33531(12) 0.0358(14) Uani 1 1 d . U . . .
N7 N 0.3797(6) 0.4388(3) 0.37168(13) 0.0479(17) Uani 1 1 d . U . . .
N8 N 0.2378(7) 0.5198(3) 0.35274(15) 0.0576(19) Uani 1 1 d . U . . .
N9 N 0.1672(6) 0.3945(3) 0.34845(13) 0.0487(17) Uani 1 1 d . U . . .
N10 N 0.0821(6) 0.4636(3) 0.38700(15) 0.0564(18) Uani 1 1 d . U . . .
N11 N 0.2458(5) 0.3827(3) 0.41383(13) 0.0443(16) Uani 1 1 d . U . . .
N12 N 0.2876(6) 0.5005(3) 0.41808(15) 0.0596(19) Uani 1 1 d . U . . .
N13 N 0.6883(5) 0.2583(3) 0.41491(12) 0.0408(14) Uani 1 1 d . U . . .
N14 N 1.0530(6) 0.3469(4) 0.48613(17) 0.066(2) Uani 1 1 d . U . . .
H14 H 1.0890 0.3185 0.4976 0.079 Uiso 1 1 calc R U . . .
N15 N 1.3410(8) 0.4509(6) 0.5586(2) 0.101(3) Uani 1 1 d . U . . .
N16 N 0.1617(5) 0.1228(3) 0.40440(13) 0.0466(15) Uani 1 1 d . U . . .
N17 N -0.1483(5) 0.0359(3) 0.47651(14) 0.0484(16) Uani 1 1 d . U . . .
H17A H -0.1589 0.0628 0.4913 0.058 Uiso 1 1 calc R U . . .
N18 N -0.4423(6) -0.0211(4) 0.53923(15) 0.0634(19) Uani 1 1 d . U . . .
N19 N 0.3616(6) 0.2384(3) 0.26663(12) 0.0493(17) Uani 1 1 d . U . . .
N20 N 0.3518(6) 0.3063(4) 0.14112(14) 0.0613(19) Uani 1 1 d . U . . .
H20 H 0.4117 0.2990 0.1333 0.074 Uiso 1 1 calc R U . . .
N21 N 0.3478(6) 0.3657(4) 0.02923(14) 0.0606(19) Uani 1 1 d . U . . .
C1 C 0.7950(8) -0.0970(4) 0.35429(18) 0.057(2) Uani 1 1 d . U . . .
H1 H 0.7602 -0.1292 0.3645 0.069 Uiso 1 1 calc R U . . .
C2 C 0.8986(9) -0.1027(5) 0.3521(2) 0.070(3) Uani 1 1 d . U . . .
H2 H 0.9355 -0.1387 0.3606 0.084 Uiso 1 1 calc R U . . .
C3 C 0.9524(9) -0.0572(5) 0.3377(2) 0.072(3) Uani 1 1 d . U . . .
H3 H 1.0259 -0.0614 0.3360 0.087 Uiso 1 1 calc R U . . .
C4 C 0.8973(8) -0.0052(5) 0.3258(2) 0.067(2) Uani 1 1 d . U . . .
H4 H 0.9321 0.0278 0.3161 0.080 Uiso 1 1 calc R U . . .
C5 C 0.7891(7) -0.0025(4) 0.32833(17) 0.0500(19) Uani 1 1 d . U . . .
C6 C 0.7198(8) 0.0472(4) 0.31563(17) 0.0483(19) Uani 1 1 d . U . . .
H6 H 0.7466 0.0821 0.3052 0.058 Uiso 1 1 calc R U . . .
C7 C 0.5539(6) 0.0918(3) 0.30566(14) 0.0354(17) Uani 1 1 d . U . . .
C8 C 0.5558(7) 0.1503(4) 0.31931(16) 0.051(2) Uani 1 1 d . U . . .
H8 H 0.6005 0.1577 0.3379 0.061 Uiso 1 1 calc R U . . .
C9 C 0.4932(7) 0.1981(4) 0.30614(16) 0.052(2) Uani 1 1 d . U . . .
H9 H 0.4959 0.2384 0.3156 0.063 Uiso 1 1 calc R U . . .
C10 C 0.4271(6) 0.1883(3) 0.27955(15) 0.0409(18) Uani 1 1 d . U . . .
C11 C 0.4244(7) 0.1295(4) 0.26593(16) 0.046(2) Uani 1 1 d . U . . .
H11 H 0.3789 0.1220 0.2475 0.056 Uiso 1 1 calc R U . . .
C12 C 0.4874(7) 0.0819(3) 0.27891(15) 0.0437(19) Uani 1 1 d . U . . .
H12 H 0.4852 0.0417 0.2693 0.052 Uiso 1 1 calc R U . . .
C13 C 0.3128(6) 0.2781(3) 0.28670(15) 0.0426(18) Uani 1 1 d . U . . .
C14 C 0.2567(7) 0.2516(4) 0.30937(16) 0.050(2) Uani 1 1 d . U . . .
H14A H 0.2503 0.2071 0.3108 0.060 Uiso 1 1 calc R U . . .
C15 C 0.2104(7) 0.2898(4) 0.32975(16) 0.052(2) Uani 1 1 d . U . . .
H15 H 0.1740 0.2714 0.3455 0.062 Uiso 1 1 calc R U . . .
C16 C 0.2165(7) 0.3547(4) 0.32756(16) 0.0447(19) Uani 1 1 d . U . . .
C17 C 0.2705(7) 0.3814(4) 0.30477(16) 0.047(2) Uani 1 1 d . U . . .
H17 H 0.2746 0.4259 0.3031 0.057 Uiso 1 1 calc R U . . .
C18 C 0.3188(7) 0.3432(4) 0.28430(16) 0.0458(19) Uani 1 1 d . U . . .
H18 H 0.3557 0.3617 0.2687 0.055 Uiso 1 1 calc R U . . .
C19 C 0.0658(8) 0.3954(4) 0.34514(18) 0.053(2) Uani 1 1 d . U . . .
H19 H 0.0270 0.3711 0.3295 0.064 Uiso 1 1 calc R U . . .
C20 C 0.0111(8) 0.4346(4) 0.36600(19) 0.060(2) Uani 1 1 d . U . . .
C21 C -0.0954(9) 0.4442(4) 0.3639(2) 0.070(3) Uani 1 1 d . U . . .
H21 H -0.1408 0.4223 0.3488 0.084 Uiso 1 1 calc R U . . .
C22 C -0.1372(9) 0.4856(5) 0.3837(2) 0.080(3) Uani 1 1 d . U . . .
H22 H -0.2110 0.4938 0.3825 0.096 Uiso 1 1 calc R U . . .
C23 C -0.0653(10) 0.5150(5) 0.4057(2) 0.083(3) Uani 1 1 d . U . . .
H23 H -0.0909 0.5432 0.4202 0.099 Uiso 1 1 calc R U . . .
C24 C 0.0427(9) 0.5037(4) 0.4070(2) 0.069(2) Uani 1 1 d . U . . .
H24 H 0.0897 0.5246 0.4221 0.082 Uiso 1 1 calc R U . . .
C25 C 0.3591(7) 0.2541(3) 0.23457(15) 0.0427(19) Uani 1 1 d . U . . .
C26 C 0.2663(7) 0.2740(4) 0.21885(15) 0.048(2) Uani 1 1 d . U . . .
H26 H 0.2042 0.2759 0.2292 0.058 Uiso 1 1 calc R U . . .
C27 C 0.2614(7) 0.2918(4) 0.18775(16) 0.050(2) Uani 1 1 d . U . . .
H27 H 0.1966 0.3059 0.1771 0.060 Uiso 1 1 calc R U . . .
C28 C 0.3505(7) 0.2886(4) 0.17293(16) 0.050(2) Uani 1 1 d . U . . .
C29 C 0.4442(7) 0.2680(4) 0.18858(17) 0.056(2) Uani 1 1 d . U . . .
H29 H 0.5061 0.2656 0.1782 0.068 Uiso 1 1 calc R U . . .
C30 C 0.4487(8) 0.2507(4) 0.21938(17) 0.053(2) Uani 1 1 d . U . . .
H30 H 0.5136 0.2366 0.2300 0.064 Uiso 1 1 calc R U . . .
C31 C 0.2786(10) 0.3313(4) 0.12224(19) 0.066(3) Uani 1 1 d . U . . .
C32 C 0.3042(8) 0.3431(4) 0.08964(17) 0.059(2) Uani 1 1 d . U . . .
C33 C 0.3854(9) 0.3791(5) 0.0834(2) 0.088(3) Uani 1 1 d . U . . .
H33 H 0.4313 0.3970 0.0998 0.106 Uiso 1 1 calc R U . . .
C34 C 0.4026(9) 0.3903(5) 0.0525(2) 0.080(3) Uani 1 1 d . U . . .
H34 H 0.4585 0.4180 0.0487 0.096 Uiso 1 1 calc R U . . .
C35 C 0.2699(9) 0.3282(5) 0.0359(2) 0.079(3) Uani 1 1 d . U . . .
H35 H 0.2301 0.3074 0.0192 0.095 Uiso 1 1 calc R U . . .
C36 C 0.2423(9) 0.3170(5) 0.0652(2) 0.081(3) Uani 1 1 d . U . . .
H36 H 0.1823 0.2920 0.0684 0.098 Uiso 1 1 calc R U . . .
C37 C 0.5419(8) -0.1687(4) 0.3567(2) 0.065(3) Uani 1 1 d . U . . .
H37 H 0.5333 -0.1769 0.3351 0.078 Uiso 1 1 calc R U . . .
C38 C 0.5336(11) -0.2171(4) 0.3758(2) 0.091(4) Uani 1 1 d . U . . .
H38 H 0.5203 -0.2583 0.3679 0.110 Uiso 1 1 calc R U . . .
C39 C 0.5447(10) -0.2065(5) 0.4079(2) 0.091(3) Uani 1 1 d . U . . .
H39 H 0.5398 -0.2404 0.4219 0.110 Uiso 1 1 calc R U . . .
C40 C 0.5629(8) -0.1462(4) 0.41847(19) 0.066(3) Uani 1 1 d . U . . .
H40 H 0.5705 -0.1375 0.4400 0.080 Uiso 1 1 calc R U . . .
C41 C 0.5698(7) -0.0985(4) 0.39741(16) 0.049(2) Uani 1 1 d . U . . .
C42 C 0.5926(7) -0.0334(3) 0.40555(16) 0.045(2) Uani 1 1 d . U . . .
H42 H 0.5996 -0.0196 0.4264 0.055 Uiso 1 1 calc R U . . .
C43 C 0.6258(6) 0.0696(3) 0.39159(15) 0.0375(17) Uani 1 1 d . U . . .
C44 C 0.5493(7) 0.1066(3) 0.40244(16) 0.0428(18) Uani 1 1 d . U . . .
H44 H 0.4809 0.0897 0.4042 0.051 Uiso 1 1 calc R U . . .
C45 C 0.5713(7) 0.1679(3) 0.41078(17) 0.0427(18) Uani 1 1 d . U . . .
H45 H 0.5183 0.1928 0.4187 0.051 Uiso 1 1 calc R U . . .
C46 C 0.6698(6) 0.1938(3) 0.40784(14) 0.0360(16) Uani 1 1 d . U . . .
C47 C 0.7457(6) 0.1565(4) 0.39705(16) 0.0427(18) Uani 1 1 d . U . . .
H47 H 0.8139 0.1733 0.3950 0.051 Uiso 1 1 calc R U . . .
C48 C 0.7240(7) 0.0948(4) 0.38909(16) 0.0427(18) Uani 1 1 d . U . . .
H48 H 0.7776 0.0694 0.3818 0.051 Uiso 1 1 calc R U . . .
C49 C 0.6093(6) 0.3036(3) 0.40436(16) 0.0396(17) Uani 1 1 d . U . . .
C50 C 0.5542(7) 0.2980(4) 0.37541(17) 0.052(2) Uani 1 1 d . U . . .
H50 H 0.5695 0.2638 0.3625 0.062 Uiso 1 1 calc R U . . .
C51 C 0.4778(8) 0.3406(4) 0.36485(17) 0.058(2) Uani 1 1 d . U . . .
H51 H 0.4390 0.3347 0.3452 0.070 Uiso 1 1 calc R U . . .
C52 C 0.4567(7) 0.3924(3) 0.38277(17) 0.0464(19) Uani 1 1 d . U . . .
C53 C 0.5136(7) 0.3987(4) 0.41166(17) 0.046(2) Uani 1 1 d . U . . .
H53 H 0.5021 0.4344 0.4240 0.056 Uiso 1 1 calc R U . . .
C54 C 0.5865(6) 0.3540(3) 0.42277(16) 0.0419(18) Uani 1 1 d . U . . .
H54 H 0.6213 0.3577 0.4431 0.050 Uiso 1 1 calc R U . . .
C55 C 0.4080(8) 0.4811(4) 0.3535(2) 0.061(2) Uani 1 1 d . U . . .
H55 H 0.4774 0.4813 0.3473 0.074 Uiso 1 1 calc R U . . .
C56 C 0.3327(9) 0.5282(4) 0.3427(2) 0.065(2) Uani 1 1 d . U . . .
C57 C 0.3541(10) 0.5774(4) 0.3230(2) 0.084(3) Uani 1 1 d . U . . .
H57 H 0.4220 0.5814 0.3159 0.101 Uiso 1 1 calc R U . . .
C58 C 0.2758(12) 0.6195(5) 0.3139(2) 0.094(3) Uani 1 1 d . U . . .
H58 H 0.2889 0.6538 0.3009 0.113 Uiso 1 1 calc R U . . .
C59 C 0.1787(12) 0.6118(5) 0.3239(2) 0.093(3) Uani 1 1 d . U . . .
H59 H 0.1228 0.6402 0.3175 0.111 Uiso 1 1 calc R U . . .
C60 C 0.1620(10) 0.5609(4) 0.3438(2) 0.078(3) Uani 1 1 d . U . . .
H60 H 0.0944 0.5560 0.3510 0.093 Uiso 1 1 calc R U . . .
C61 C 0.7829(6) 0.2792(4) 0.43171(16) 0.0420(18) Uani 1 1 d . U . . .
C62 C 0.8317(7) 0.2444(4) 0.45604(17) 0.049(2) Uani 1 1 d . U . . .
H62 H 0.8037 0.2045 0.4608 0.059 Uiso 1 1 calc R U . . .
C63 C 0.9205(7) 0.2671(4) 0.47333(18) 0.056(2) Uani 1 1 d . U . . .
H63 H 0.9531 0.2429 0.4901 0.067 Uiso 1 1 calc R U . . .
C64 C 0.9630(7) 0.3251(4) 0.46650(19) 0.055(2) Uani 1 1 d . U . . .
C65 C 0.9163(7) 0.3582(4) 0.44232(18) 0.053(2) Uani 1 1 d . U . . .
H65 H 0.9441 0.3981 0.4375 0.064 Uiso 1 1 calc R U . . .
C66 C 0.8288(7) 0.3348(4) 0.42465(17) 0.0481(19) Uani 1 1 d . U . . .
H66 H 0.7995 0.3579 0.4071 0.058 Uiso 1 1 calc R U . . .
C67 C 1.0885(8) 0.4073(5) 0.4887(2) 0.062(2) Uani 1 1 d . U . . .
C68 C 1.1767(8) 0.4195(5) 0.5136(2) 0.068(2) Uani 1 1 d . U . . .
C69 C 1.2484(9) 0.3770(6) 0.5250(2) 0.084(3) Uani 1 1 d . U . . .
H69 H 1.2442 0.3348 0.5178 0.100 Uiso 1 1 calc R U . . .
C70 C 1.3282(10) 0.3949(6) 0.5471(3) 0.102(4) Uani 1 1 d . U . . .
H70 H 1.3778 0.3636 0.5546 0.123 Uiso 1 1 calc R U . . .
C71 C 1.2706(10) 0.4935(6) 0.5474(3) 0.089(3) Uani 1 1 d . U . . .
H71 H 1.2772 0.5349 0.5556 0.106 Uiso 1 1 calc R U . . .
C72 C 1.1875(8) 0.4817(5) 0.5246(2) 0.078(3) Uani 1 1 d . U . . .
H72 H 1.1405 0.5141 0.5168 0.093 Uiso 1 1 calc R U . . .
C77 C 0.6173(7) -0.1076(4) 0.28496(17) 0.051(2) Uani 1 1 d . U . . .
H77 H 0.6908 -0.1075 0.2918 0.061 Uiso 1 1 calc R U . . .
C78 C 0.5817(8) -0.1388(4) 0.25708(18) 0.058(2) Uani 1 1 d . U . . .
H78 H 0.6309 -0.1593 0.2455 0.069 Uiso 1 1 calc R U . . .
C79 C 0.4798(8) -0.1395(4) 0.24721(18) 0.057(2) Uani 1 1 d . U . . .
H79 H 0.4552 -0.1613 0.2288 0.068 Uiso 1 1 calc R U . . .
C80 C 0.4087(7) -0.1080(4) 0.26397(17) 0.052(2) Uani 1 1 d . U . . .
H80 H 0.3354 -0.1066 0.2569 0.062 Uiso 1 1 calc R U . . .
C81 C 0.4474(7) -0.0787(3) 0.29123(16) 0.0415(18) Uani 1 1 d . U . . .
C82 C 0.3825(7) -0.0454(3) 0.31109(16) 0.0442(19) Uani 1 1 d . U . . .
H82 H 0.3079 -0.0430 0.3063 0.053 Uiso 1 1 calc R U . . .
C83 C 0.3616(6) 0.0168(3) 0.35370(15) 0.0387(17) Uani 1 1 d . U . . .
C84 C 0.3319(6) -0.0066(3) 0.38162(15) 0.0399(18) Uani 1 1 d . U . . .
H84 H 0.3574 -0.0464 0.3891 0.048 Uiso 1 1 calc R U . . .
C85 C 0.2665(6) 0.0273(3) 0.39813(16) 0.0404(18) Uani 1 1 d . U . . .
H85 H 0.2479 0.0114 0.4172 0.048 Uiso 1 1 calc R U . . .
C86 C 0.2273(6) 0.0844(4) 0.38740(16) 0.0419(18) Uani 1 1 d . U . . .
C87 C 0.2537(7) 0.1067(4) 0.35925(17) 0.053(2) Uani 1 1 d . U . . .
H87 H 0.2252 0.1455 0.3513 0.063 Uiso 1 1 calc R U . . .
C88 C 0.3208(7) 0.0732(4) 0.34282(17) 0.051(2) Uani 1 1 d . U . . .
H88 H 0.3391 0.0892 0.3237 0.061 Uiso 1 1 calc R U . . .
C89 C 0.1831(7) 0.1887(4) 0.40610(15) 0.0428(18) Uani 1 1 d . U . . .
C90 C 0.0995(7) 0.2320(4) 0.40274(16) 0.0456(18) Uani 1 1 d . U . . .
H90 H 0.0285 0.2177 0.3990 0.055 Uiso 1 1 calc R U . . .
C91 C 0.1210(7) 0.2955(4) 0.40493(16) 0.0443(18) Uani 1 1 d . U . . .
H91 H 0.0645 0.3250 0.4025 0.053 Uiso 1 1 calc R U . . .
C92 C 0.2237(7) 0.3167(3) 0.41066(15) 0.0395(17) Uani 1 1 d . U . . .
C93 C 0.3050(7) 0.2737(4) 0.41398(16) 0.0437(18) Uani 1 1 d . U . . .
H93 H 0.3758 0.2882 0.4180 0.052 Uiso 1 1 calc R U . . .
C94 C 0.2861(7) 0.2103(4) 0.41168(17) 0.0462(19) Uani 1 1 d . U . . .
H94 H 0.3433 0.1813 0.4139 0.055 Uiso 1 1 calc R U . . .
C95 C 0.2863(7) 0.4017(4) 0.44055(17) 0.047(2) Uani 1 1 d . U . . .
H95 H 0.2981 0.3732 0.4574 0.057 Uiso 1 1 calc R U . . .
C96 C 0.3133(7) 0.4670(4) 0.44436(18) 0.052(2) Uani 1 1 d . U . . .
C97 C 0.3616(7) 0.4949(4) 0.47108(19) 0.057(2) Uani 1 1 d . U . . .
H97 H 0.3805 0.4701 0.4890 0.069 Uiso 1 1 calc R U . . .
C98 C 0.3816(9) 0.5575(5) 0.4715(2) 0.075(3) Uani 1 1 d . U . . .
H98 H 0.4139 0.5772 0.4897 0.090 Uiso 1 1 calc R U . . .
C99 C 0.3547(10) 0.5920(5) 0.4452(2) 0.091(3) Uani 1 1 d . U . . .
H99 H 0.3681 0.6360 0.4450 0.109 Uiso 1 1 calc R U . . .
C100 C 0.3080(10) 0.5623(4) 0.4191(2) 0.079(3) Uani 1 1 d . U . . .
H100 H 0.2895 0.5867 0.4010 0.095 Uiso 1 1 calc R U . . .
C101 C 0.0863(6) 0.0972(3) 0.42259(16) 0.0407(18) Uani 1 1 d . U . . .
C102 C 0.0753(6) 0.1222(4) 0.45164(16) 0.0436(19) Uani 1 1 d . U . . .
H102 H 0.1210 0.1551 0.4596 0.052 Uiso 1 1 calc R U . . .
C103 C -0.0003(7) 0.1001(4) 0.46880(16) 0.0441(19) Uani 1 1 d . U . . .
H103 H -0.0067 0.1179 0.4885 0.053 Uiso 1 1 calc R U . . .
C104 C -0.0676(6) 0.0522(3) 0.45790(16) 0.0413(18) Uani 1 1 d . U . . .
C105 C -0.0557(7) 0.0262(4) 0.42933(17) 0.0463(19) Uani 1 1 d . U . . .
H105 H -0.1005 -0.0073 0.4216 0.056 Uiso 1 1 calc R U . . .
C106 C 0.0212(6) 0.0488(4) 0.41199(17) 0.0442(19) Uani 1 1 d . U . . .
H106 H 0.0290 0.0304 0.3924 0.053 Uiso 1 1 calc R U . . .
C107 C -0.2101(7) -0.0145(4) 0.47459(18) 0.052(2) Uani 1 1 d . U . . .
C108 C -0.2927(7) -0.0170(4) 0.49686(18) 0.055(2) Uani 1 1 d . U . . .
C109 C -0.3401(7) 0.0375(4) 0.5065(2) 0.060(2) Uani 1 1 d . U . . .
H109 H -0.3230 0.0776 0.4987 0.072 Uiso 1 1 calc R U . . .
C110 C -0.4132(8) 0.0319(5) 0.5280(2) 0.061(2) Uani 1 1 d . U . . .
H110 H -0.4440 0.0694 0.5348 0.073 Uiso 1 1 calc R U . . .
C111 C -0.3986(8) -0.0741(5) 0.52878(19) 0.061(2) Uani 1 1 d . U . . .
H111 H -0.4207 -0.1135 0.5362 0.073 Uiso 1 1 calc R U . . .
C112 C -0.3242(7) -0.0741(4) 0.50801(18) 0.055(2) Uani 1 1 d . U . . .
H112 H -0.2952 -0.1125 0.5015 0.067 Uiso 1 1 calc R U . . .
O7 O 1.0527(7) 0.4503(3) 0.47251(17) 0.091(2) Uani 1 1 d . U . . .
O8 O -0.2030(5) -0.0572(3) 0.45575(15) 0.0747(19) Uani 1 1 d . U . . .
O9 O 0.1855(7) 0.3410(4) 0.12795(14) 0.091(2) Uani 1 1 d . U . . .
P1 P 0.4939(2) 0.25868(12) 0.50098(5) 0.0640(8) Uani 1 1 d D . . . .
F3 F 0.5226(6) 0.1892(3) 0.51351(12) 0.099(2) Uani 1 1 d . . . . .
F6 F 0.4650(5) 0.3274(2) 0.48880(12) 0.0794(16) Uani 1 1 d . . . . .
F1 F 0.5612(12) 0.2788(5) 0.5314(3) 0.083(4) Uani 0.535(9) 1 d D U P A 1
F2 F 0.3936(10) 0.2463(6) 0.5175(4) 0.096(4) Uani 0.535(9) 1 d D U P A 1
F4 F 0.4378(17) 0.2297(6) 0.4707(3) 0.100(5) Uani 0.535(9) 1 d D U P A 1
F5 F 0.5987(12) 0.2575(8) 0.4839(4) 0.107(4) Uani 0.535(9) 1 d D U P A 1
F5' F 0.515(2) 0.2389(7) 0.4680(3) 0.084(5) Uani 0.465(9) 1 d D U P A 2
F2' F 0.4637(18) 0.2899(7) 0.5323(3) 0.105(5) Uani 0.465(9) 1 d D U P A 2
F4' F 0.3690(10) 0.2453(8) 0.4924(5) 0.113(5) Uani 0.465(9) 1 d D U P A 2
F1' F 0.6099(9) 0.2846(6) 0.5062(5) 0.095(4) Uani 0.465(9) 1 d D U P A 2
P3 P 0.3970(4) 0.50634(19) 0.24168(8) 0.1112(13) Uani 1 1 d . . . . .
F13 F 0.4270(6) 0.4824(3) 0.27604(15) 0.118(2) Uani 1 1 d . . . . .
F14 F 0.3845(9) 0.5777(4) 0.2531(2) 0.174(4) Uani 1 1 d . . . . .
F15 F 0.3728(9) 0.5300(6) 0.2075(2) 0.193(5) Uani 1 1 d . . . . .
F16 F 0.5177(8) 0.5178(6) 0.2379(2) 0.175(4) Uani 1 1 d . . . . .
F17 F 0.3992(11) 0.4390(4) 0.22872(19) 0.185(5) Uani 1 1 d . . . . .
F18 F 0.2757(8) 0.5006(6) 0.2467(2) 0.173(4) Uani 1 1 d . . . . .
P2 P 0.8523(3) 0.2517(2) 0.32180(8) 0.0870(12) Uani 0.774(4) 1 d D U P B 1
F7 F 0.9640(6) 0.2489(4) 0.3091(2) 0.120(2) Uani 0.774(4) 1 d D U P B 1
F8 F 0.9015(6) 0.2748(4) 0.35443(15) 0.099(2) Uani 0.774(4) 1 d D U P B 1
F9 F 0.8449(6) 0.3229(3) 0.31078(16) 0.107(2) Uani 0.774(4) 1 d D U P B 1
F10 F 0.7409(6) 0.2566(4) 0.33368(18) 0.108(2) Uani 0.774(4) 1 d D U P B 1
F11 F 0.7942(7) 0.2340(5) 0.28868(17) 0.126(2) Uani 0.774(4) 1 d D U P B 1
F12 F 0.8585(7) 0.1812(4) 0.3304(2) 0.118(2) Uani 0.774(4) 1 d D U P B 1
P2' P 0.9127(12) 0.2031(7) 0.3194(3) 0.1052(19) Uani 0.226(4) 1 d D U P B 2
F7' F 1.0331(12) 0.1906(11) 0.3227(5) 0.114(3) Uani 0.226(4) 1 d D U P B 2
F8' F 0.933(2) 0.2574(10) 0.3451(5) 0.108(3) Uani 0.226(4) 1 d D U P B 2
F9' F 0.9202(19) 0.2534(10) 0.2942(5) 0.112(3) Uani 0.226(4) 1 d D U P B 2
F10' F 0.7890(12) 0.2165(12) 0.3190(5) 0.112(3) Uani 0.226(4) 1 d D U P B 2
F11' F 0.8887(18) 0.1496(10) 0.2962(4) 0.113(4) Uani 0.226(4) 1 d D U P B 2
F12' F 0.9024(18) 0.1542(10) 0.3471(4) 0.110(4) Uani 0.226(4) 1 d D U P B 2
N1S N 0.1544(12) 0.2284(6) 0.5128(3) 0.147(5) Uani 1 1 d . U . . .
C1S C 0.1583(17) 0.2076(10) 0.5390(5) 0.165(7) Uani 1 1 d . U . . .
C2S C 0.1678(13) 0.1835(7) 0.5708(4) 0.137(5) Uani 1 1 d . U . . .
H2SA H 0.1325 0.2125 0.5839 0.206 Uiso 1 1 calc R U . . .
H2SB H 0.2428 0.1800 0.5786 0.206 Uiso 1 1 calc R U . . .
H2SC H 0.1345 0.1420 0.5710 0.206 Uiso 1 1 calc R U . . .
N2S N 0.618(2) 0.3682(13) 0.2789(6) 0.227(9) Uiso 0.789(13) 1 d D U P C 1
C3S C 0.633(3) 0.4021(14) 0.3007(7) 0.204(8) Uiso 0.789(13) 1 d D U P C 1
C4S C 0.654(2) 0.4469(13) 0.3251(6) 0.176(8) Uiso 0.789(13) 1 d D U P C 1
N2S' N 0.695(6) 0.510(3) 0.2951(17) 0.171(10) Uiso 0.211(13) 1 d D U P C 2
C3S' C 0.660(8) 0.528(3) 0.3175(18) 0.172(10) Uiso 0.211(13) 1 d D U P C 2
C4S' C 0.633(7) 0.581(4) 0.3368(18) 0.163(14) Uiso 0.211(13) 1 d D U P C 2
N3S N 0.4905(14) 0.7186(8) 0.3049(4) 0.169(6) Uiso 1 1 d . U . . .
C5S C 0.5321(17) 0.7049(10) 0.2889(5) 0.163(7) Uiso 1 1 d D U . . .
C6S C 0.594(3) 0.668(2) 0.2617(10) 0.200(12) Uiso 0.54(3) 1 d D U P D 1
C6S' C 0.477(4) 0.696(2) 0.2520(9) 0.200(12) Uiso 0.46(3) 1 d D U P D 2
S1 S 0.0454(4) 0.6886(2) 0.39313(10) 0.1325(18) Uani 0.5 1 d G U P E 1
O1 O -0.0108(6) 0.7458(3) 0.38378(13) 0.120(3) Uiso 0.5 1 d G U P E 1
O3 O 0.0012(6) 0.6313(3) 0.37923(13) 0.140(4) Uiso 0.5 1 d G U P E 1
O2 O 0.1595(5) 0.6929(4) 0.39591(17) 0.129(4) Uiso 0.5 1 d G U P E 1
C201 C 0.0181(5) 0.6801(2) 0.43389(10) 0.136(2) Uiso 0.5 1 d G U P E 1
F23 F 0.0642(6) 0.6287(3) 0.44709(13) 0.140(4) Uiso 0.5 1 d G U P E 1
F22 F 0.0537(6) 0.7294(3) 0.45109(11) 0.150(4) Uiso 0.5 1 d G U P E 1
F21 F -0.0857(5) 0.6752(4) 0.43641(15) 0.141(4) Uiso 0.5 1 d G U P E 1
S1' S -0.0319(4) 0.6894(2) 0.39647(10) 0.135(2) Uiso 0.35 1 d G U P E 2
O1' O -0.0221(6) 0.7553(2) 0.38888(14) 0.113(4) Uiso 0.35 1 d G U P E 2
O2' O -0.1248(4) 0.6728(4) 0.41116(17) 0.125(4) Uiso 0.35 1 d G U P E 2
O3' O -0.0028(6) 0.6455(3) 0.37344(12) 0.134(4) Uiso 0.35 1 d G U P E 2
C301 C 0.0758(4) 0.6787(2) 0.42819(11) 0.136(2) Uiso 0.35 1 d G U P E 2
F22' F 0.0803(6) 0.6195(3) 0.43874(15) 0.150(4) Uiso 0.35 1 d G U P E 2
F21' F 0.1707(4) 0.6920(4) 0.41913(17) 0.141(4) Uiso 0.35 1 d G U P E 2
F23' F 0.0633(6) 0.7160(3) 0.45233(11) 0.151(4) Uiso 0.35 1 d G U P E 2
S1A S -0.0854(5) 0.6941(3) 0.38674(13) 0.135(2) Uiso 0.15 1 d G U P E 3
O3A O -0.0573(7) 0.6448(4) 0.36626(13) 0.135(4) Uiso 0.15 1 d G U P E 3
O1A O -0.0652(7) 0.7576(3) 0.37691(15) 0.116(5) Uiso 0.15 1 d G U P E 3
O2A O -0.1838(4) 0.6851(5) 0.4000(2) 0.140(6) Uiso 0.15 1 d G U P E 3
C401 C 0.0144(4) 0.6841(2) 0.42062(10) 0.135(2) Uiso 0.15 1 d G U P E 3
F21A F 0.0018(6) 0.7264(3) 0.44277(11) 0.142(5) Uiso 0.15 1 d G U P E 3
F22A F 0.0087(6) 0.6271(3) 0.43340(13) 0.140(5) Uiso 0.15 1 d G U P E 3
F23A F 0.1131(4) 0.6908(3) 0.41305(13) 0.140(4) Uiso 0.15 1 d G U P E 3

loop_
_atom_site_aniso_label
_atom_site_aniso_U_11
_atom_site_aniso_U_22
_atom_site_aniso_U_33
_atom_site_aniso_U_23
_atom_site_aniso_U_13
_atom_site_aniso_U_12
Fe1 0.0585(10) 0.0361(7) 0.0232(6) -0.0027(5) 0.0054(5) 0.0043(6)
Fe2 0.0840(12) 0.0383(7) 0.0337(7) -0.0009(5) 0.0004(6) 0.0162(7)
N1 0.056(5) 0.045(4) 0.031(3) -0.008(3) 0.004(3) 0.005(3)
N2 0.052(4) 0.041(3) 0.020(3) -0.003(2) 0.003(3) 0.001(3)
N3 0.074(5) 0.035(3) 0.034(3) 0.006(3) 0.008(3) 0.005(3)
N4 0.046(4) 0.039(3) 0.029(3) -0.002(2) 0.004(3) 0.011(3)
N5 0.060(4) 0.034(3) 0.026(3) 0.000(2) 0.014(3) 0.003(3)
N6 0.040(4) 0.039(3) 0.029(3) 0.001(2) 0.007(3) -0.001(3)
N7 0.075(5) 0.032(3) 0.034(3) -0.001(3) -0.007(3) 0.002(3)
N8 0.097(6) 0.034(4) 0.040(4) 0.003(3) 0.001(4) 0.019(4)
N9 0.067(5) 0.043(4) 0.034(3) 0.001(3) -0.003(3) 0.016(4)
N10 0.069(5) 0.050(4) 0.049(4) 0.003(3) 0.002(3) 0.021(3)
N11 0.055(5) 0.045(3) 0.032(3) 0.000(3) 0.000(3) 0.016(3)
N12 0.087(6) 0.045(4) 0.044(4) -0.004(3) -0.003(4) 0.016(4)
N13 0.046(4) 0.046(3) 0.030(3) -0.006(3) -0.001(3) -0.003(3)
N14 0.058(5) 0.067(4) 0.069(5) -0.010(4) -0.013(4) -0.005(4)
N15 0.065(7) 0.133(8) 0.101(7) -0.042(6) -0.010(5) -0.019(5)
N16 0.052(5) 0.049(3) 0.041(3) -0.008(3) 0.018(3) 0.000(3)
N17 0.056(5) 0.053(4) 0.038(3) -0.009(3) 0.013(3) -0.002(3)
N18 0.071(6) 0.079(5) 0.040(4) 0.001(3) 0.005(3) -0.009(4)
N19 0.079(5) 0.046(4) 0.023(3) 0.006(3) 0.007(3) 0.011(3)
N20 0.074(5) 0.085(5) 0.026(3) 0.012(3) 0.006(3) -0.003(4)
N21 0.080(6) 0.069(5) 0.032(3) 0.007(3) 0.005(3) -0.012(4)
C1 0.067(6) 0.062(5) 0.043(4) -0.005(4) 0.007(4) 0.026(5)
C2 0.069(6) 0.078(6) 0.062(6) -0.010(4) 0.001(5) 0.026(5)
C3 0.060(6) 0.097(7) 0.060(6) -0.013(5) 0.005(4) 0.026(5)
C4 0.057(5) 0.088(6) 0.058(5) -0.003(5) 0.011(4) 0.010(5)
C5 0.054(5) 0.061(5) 0.035(4) -0.005(3) 0.004(4) 0.005(4)
C6 0.056(5) 0.053(5) 0.036(4) 0.001(3) 0.007(4) 0.002(4)
C7 0.051(5) 0.032(4) 0.024(3) 0.005(3) 0.010(3) 0.001(3)
C8 0.079(6) 0.045(4) 0.027(4) -0.004(3) -0.009(4) 0.010(4)
C9 0.082(7) 0.038(4) 0.034(4) -0.009(3) -0.007(4) 0.012(4)
C10 0.063(6) 0.037(4) 0.023(3) 0.006(3) 0.007(3) 0.007(3)
C11 0.067(6) 0.046(4) 0.024(4) 0.000(3) -0.003(3) 0.003(4)
C12 0.070(6) 0.037(4) 0.024(4) -0.001(3) 0.003(3) 0.002(4)
C13 0.060(6) 0.045(4) 0.021(3) 0.000(3) -0.003(3) 0.012(4)
C14 0.084(7) 0.035(4) 0.031(4) 0.001(3) 0.007(4) 0.012(4)
C15 0.077(7) 0.051(4) 0.030(4) 0.007(3) 0.012(4) 0.018(4)
C16 0.058(5) 0.045(4) 0.029(4) -0.002(3) -0.004(3) 0.014(4)
C17 0.070(6) 0.038(4) 0.031(4) 0.002(3) -0.005(3) 0.007(4)
C18 0.068(6) 0.041(4) 0.027(4) 0.000(3) 0.000(3) 0.004(4)
C19 0.071(6) 0.045(5) 0.042(4) 0.004(3) 0.000(4) 0.018(4)
C20 0.076(6) 0.053(5) 0.047(5) 0.004(4) 0.001(4) 0.024(5)
C21 0.079(6) 0.065(6) 0.065(6) 0.002(4) -0.005(5) 0.033(5)
C22 0.089(7) 0.076(7) 0.078(7) 0.007(5) 0.017(5) 0.032(5)
C23 0.112(8) 0.070(6) 0.069(6) -0.002(5) 0.018(5) 0.046(6)
C24 0.100(7) 0.054(5) 0.052(5) 0.003(4) 0.008(5) 0.025(5)
C25 0.071(6) 0.036(4) 0.021(3) 0.001(3) 0.002(3) 0.002(4)
C26 0.072(6) 0.051(5) 0.021(3) 0.005(3) 0.001(3) -0.002(4)
C27 0.063(6) 0.057(5) 0.030(4) 0.005(3) 0.001(3) -0.009(4)
C28 0.074(6) 0.049(5) 0.026(4) 0.005(3) 0.007(3) -0.008(4)
C29 0.064(6) 0.071(6) 0.035(4) 0.004(4) 0.009(4) 0.001(5)
C30 0.073(6) 0.056(5) 0.030(4) 0.003(3) 0.009(4) 0.004(4)
C31 0.095(7) 0.069(6) 0.036(4) 0.018(4) 0.017(4) 0.009(5)
C32 0.091(7) 0.054(5) 0.031(4) 0.011(3) 0.007(4) -0.007(4)
C33 0.113(9) 0.114(8) 0.036(4) 0.017(5) -0.001(5) -0.052(7)
C34 0.098(8) 0.100(8) 0.043(5) 0.002(5) 0.011(5) -0.039(6)
C35 0.114(9) 0.089(7) 0.037(4) -0.004(5) 0.015(5) -0.039(6)
C36 0.111(8) 0.095(7) 0.039(4) -0.004(5) 0.015(5) -0.042(6)
C37 0.114(8) 0.038(4) 0.045(4) 0.001(3) 0.017(5) -0.003(5)
C38 0.173(11) 0.038(5) 0.065(5) 0.007(4) 0.024(7) -0.006(6)
C39 0.167(11) 0.050(5) 0.061(5) 0.022(4) 0.025(6) 0.009(6)
C40 0.110(8) 0.051(5) 0.040(4) 0.011(3) 0.017(5) 0.007(5)
C41 0.069(6) 0.047(4) 0.031(4) 0.007(3) 0.010(4) 0.008(4)
C42 0.065(6) 0.046(4) 0.026(4) 0.004(3) 0.008(4) 0.011(4)
C43 0.044(5) 0.044(4) 0.023(3) 0.000(3) 0.000(3) 0.007(3)
C44 0.050(5) 0.041(4) 0.039(4) -0.002(3) 0.012(4) 0.003(3)
C45 0.049(5) 0.034(4) 0.047(4) 0.000(3) 0.010(4) 0.011(3)
C46 0.046(5) 0.040(4) 0.021(3) 0.000(3) 0.000(3) 0.004(3)
C47 0.039(5) 0.054(4) 0.033(4) -0.009(3) -0.004(3) -0.003(4)
C48 0.042(5) 0.053(4) 0.032(4) -0.008(3) -0.003(3) 0.006(4)
C49 0.047(5) 0.037(4) 0.033(4) 0.003(3) 0.001(3) -0.001(3)
C50 0.074(6) 0.039(4) 0.038(4) -0.008(3) -0.013(4) 0.011(4)
C51 0.091(7) 0.045(5) 0.033(4) -0.006(3) -0.017(4) 0.018(4)
C52 0.064(6) 0.033(4) 0.040(4) 0.000(3) -0.002(3) 0.004(4)
C53 0.065(6) 0.035(4) 0.038(4) -0.010(3) -0.001(3) -0.002(4)
C54 0.048(5) 0.047(4) 0.030(4) -0.003(3) 0.001(3) -0.002(4)
C55 0.081(6) 0.046(5) 0.055(5) 0.007(4) -0.002(5) -0.002(4)
C56 0.104(7) 0.040(5) 0.050(5) 0.010(4) -0.001(5) -0.003(5)
C57 0.129(8) 0.052(6) 0.074(6) 0.018(4) 0.020(6) 0.008(5)
C58 0.163(11) 0.047(6) 0.074(7) 0.023(5) 0.019(7) 0.026(6)
C59 0.163(10) 0.054(6) 0.062(6) 0.019(4) 0.018(7) 0.049(7)
C60 0.128(8) 0.048(5) 0.058(6) 0.008(4) 0.012(5) 0.036(5)
C61 0.046(5) 0.049(4) 0.030(4) -0.006(3) 0.001(3) -0.002(3)
C62 0.053(6) 0.050(5) 0.042(4) -0.003(3) -0.004(4) -0.007(4)
C63 0.060(6) 0.058(5) 0.046(5) -0.006(4) -0.009(4) 0.003(4)
C64 0.046(6) 0.064(5) 0.052(5) -0.014(4) -0.005(4) -0.005(4)
C65 0.051(6) 0.054(5) 0.054(5) -0.008(4) 0.001(4) -0.003(4)
C66 0.057(6) 0.048(5) 0.039(4) 0.000(3) 0.003(3) -0.003(4)
C67 0.060(6) 0.064(5) 0.060(5) -0.013(4) -0.003(4) -0.005(4)
C68 0.062(6) 0.081(6) 0.061(5) -0.020(4) 0.002(4) -0.013(5)
C69 0.077(8) 0.090(7) 0.077(7) -0.006(5) -0.022(5) -0.011(5)
C70 0.079(8) 0.111(8) 0.109(9) -0.022(7) -0.024(6) -0.011(6)
C71 0.074(8) 0.106(8) 0.088(7) -0.051(6) 0.013(5) -0.018(6)
C72 0.063(7) 0.092(6) 0.079(7) -0.040(5) 0.012(4) -0.015(5)
C77 0.063(6) 0.054(5) 0.037(4) -0.013(4) 0.010(4) 0.006(4)
C78 0.077(6) 0.056(5) 0.040(4) -0.017(4) 0.007(4) 0.001(5)
C79 0.085(6) 0.049(5) 0.034(4) -0.016(3) -0.005(4) 0.002(5)
C80 0.068(6) 0.047(5) 0.038(4) -0.006(3) -0.003(4) 0.000(4)
C81 0.057(5) 0.032(4) 0.036(4) 0.001(3) 0.004(3) -0.003(4)
C82 0.061(5) 0.038(4) 0.033(4) -0.003(3) 0.002(3) -0.001(4)
C83 0.049(5) 0.036(4) 0.032(4) -0.003(3) 0.010(3) -0.006(3)
C84 0.054(6) 0.038(4) 0.028(4) 0.002(3) 0.008(3) -0.003(4)
C85 0.049(5) 0.047(4) 0.026(4) -0.001(3) 0.010(3) -0.003(4)
C86 0.049(5) 0.041(4) 0.039(4) -0.009(3) 0.014(3) -0.006(3)
C87 0.072(7) 0.043(5) 0.047(4) 0.006(3) 0.025(4) 0.013(4)
C88 0.076(7) 0.042(4) 0.038(4) 0.004(3) 0.024(4) 0.009(4)
C89 0.058(5) 0.045(4) 0.028(4) -0.002(3) 0.011(3) 0.004(3)
C90 0.046(5) 0.054(4) 0.035(4) 0.003(4) 0.002(4) 0.004(4)
C91 0.053(5) 0.048(4) 0.033(4) -0.001(3) 0.012(4) 0.017(4)
C92 0.054(5) 0.041(4) 0.024(3) 0.001(3) 0.005(3) 0.010(3)
C93 0.045(5) 0.044(4) 0.042(4) -0.001(3) 0.005(4) 0.005(3)
C94 0.048(5) 0.044(4) 0.046(4) 0.002(4) 0.003(4) 0.008(4)
C95 0.059(6) 0.048(4) 0.034(4) -0.001(3) 0.001(4) 0.010(4)
C96 0.068(6) 0.050(4) 0.038(4) -0.004(3) -0.001(4) 0.010(4)
C97 0.061(6) 0.058(5) 0.050(4) -0.015(4) -0.007(4) 0.005(4)
C98 0.101(8) 0.064(5) 0.059(5) -0.025(4) -0.001(5) -0.004(5)
C99 0.145(11) 0.054(5) 0.073(6) -0.013(4) 0.009(6) -0.013(6)
C100 0.138(10) 0.041(5) 0.057(5) -0.011(4) 0.006(5) 0.007(5)
C101 0.045(5) 0.045(4) 0.033(4) -0.005(3) 0.009(3) 0.001(3)
C102 0.052(5) 0.042(4) 0.037(4) -0.007(3) 0.006(3) -0.008(4)
C103 0.057(6) 0.051(5) 0.025(4) -0.006(3) 0.006(3) -0.002(4)
C104 0.047(5) 0.043(4) 0.034(4) -0.002(3) 0.006(3) -0.001(3)
C105 0.046(5) 0.053(5) 0.040(4) -0.009(3) 0.003(3) -0.009(4)
C106 0.044(5) 0.057(5) 0.033(4) -0.009(3) 0.006(3) 0.000(4)
C107 0.064(6) 0.051(5) 0.041(4) -0.005(4) 0.006(4) -0.005(4)
C108 0.065(6) 0.055(5) 0.044(4) -0.006(4) 0.002(4) -0.012(4)
C109 0.065(7) 0.062(5) 0.053(5) -0.007(4) 0.011(4) -0.009(4)
C110 0.063(7) 0.066(5) 0.054(5) -0.006(4) 0.014(4) -0.009(5)
C111 0.068(7) 0.069(5) 0.045(5) 0.009(4) -0.001(4) -0.014(5)
C112 0.060(6) 0.060(5) 0.044(5) 0.001(4) -0.004(4) -0.009(4)
O7 0.119(7) 0.065(4) 0.080(5) -0.004(3) -0.023(4) -0.008(4)
O8 0.089(5) 0.061(4) 0.077(4) -0.022(3) 0.023(4) -0.016(3)
O9 0.102(6) 0.120(6) 0.051(4) 0.024(4) 0.011(4) 0.012(5)
P1 0.091(2) 0.0690(16) 0.0311(11) 0.0011(10) 0.0029(12) -0.0050(14)
F3 0.147(6) 0.081(4) 0.064(3) 0.022(3) -0.017(3) -0.015(4)
F6 0.103(5) 0.068(3) 0.067(3) -0.006(3) 0.007(3) 0.011(3)
F1 0.113(10) 0.055(6) 0.070(7) 0.005(5) -0.047(7) -0.012(6)
F2 0.107(9) 0.084(7) 0.103(9) 0.022(7) 0.040(8) -0.002(6)
F4 0.153(13) 0.079(7) 0.056(7) -0.003(6) -0.040(8) 0.019(10)
F5 0.124(11) 0.118(10) 0.087(9) 0.040(8) 0.045(8) 0.020(8)
F5' 0.135(14) 0.081(8) 0.039(6) -0.014(5) 0.025(8) 0.003(10)
F2' 0.170(13) 0.095(9) 0.054(7) 0.004(6) 0.034(8) 0.024(10)
F4' 0.114(11) 0.109(9) 0.116(11) 0.023(10) 0.013(10) -0.017(8)
F1' 0.096(9) 0.068(8) 0.112(11) -0.005(8) -0.033(9) 0.000(7)
P3 0.139(4) 0.109(3) 0.083(2) 0.0145(19) -0.002(2) -0.042(2)
F13 0.160(7) 0.118(5) 0.076(4) 0.008(4) 0.008(4) 0.001(5)
F14 0.239(12) 0.122(7) 0.167(9) 0.032(6) 0.045(8) -0.005(7)
F15 0.208(11) 0.262(13) 0.105(6) 0.061(7) -0.003(6) -0.023(9)
F16 0.132(8) 0.264(12) 0.133(7) -0.011(7) 0.027(6) -0.050(8)
F17 0.359(16) 0.103(6) 0.099(6) -0.011(5) 0.046(7) -0.052(8)
F18 0.136(8) 0.262(12) 0.114(6) 0.036(7) -0.014(5) -0.070(8)
P2 0.079(3) 0.117(3) 0.0674(18) 0.0099(18) 0.0172(16) -0.040(2)
F7 0.099(4) 0.158(5) 0.106(4) 0.006(4) 0.027(3) -0.035(4)
F8 0.103(5) 0.127(5) 0.064(4) 0.015(3) -0.001(3) -0.014(4)
F9 0.106(5) 0.135(4) 0.077(4) 0.035(4) -0.005(4) -0.031(4)
F10 0.090(4) 0.146(5) 0.091(4) 0.011(4) 0.028(3) -0.030(4)
F11 0.118(5) 0.175(5) 0.085(4) -0.013(4) 0.007(4) -0.035(5)
F12 0.117(5) 0.128(4) 0.109(4) 0.010(4) 0.015(4) -0.031(4)
P2' 0.098(4) 0.133(4) 0.086(3) 0.009(3) 0.017(3) -0.040(3)
F7' 0.101(5) 0.143(8) 0.098(7) 0.003(7) 0.015(6) -0.028(6)
F8' 0.103(5) 0.134(5) 0.087(5) 0.008(4) 0.013(5) -0.030(5)
F9' 0.105(5) 0.146(5) 0.084(5) 0.015(4) 0.007(5) -0.038(5)
F10' 0.102(4) 0.143(5) 0.091(5) 0.009(5) 0.013(4) -0.031(4)
F11' 0.112(7) 0.135(6) 0.094(7) 0.005(5) 0.014(7) -0.039(6)
F12' 0.109(7) 0.134(7) 0.088(6) 0.013(5) 0.008(7) -0.034(7)
N1S 0.179(13) 0.116(10) 0.129(8) -0.028(7) -0.065(9) 0.045(8)
C1S 0.199(18) 0.162(16) 0.125(10) -0.023(11) -0.028(14) 0.006(14)
C2S 0.178(15) 0.095(10) 0.137(9) -0.011(8) 0.009(11) 0.047(10)
S1 0.133(2) 0.130(2) 0.133(2) 0.0013(19) 0.0116(19) -0.0014(19)

loop_
_atom_type_symbol
_atom_type_description
_atom_type_scat_dispersion_real
_atom_type_scat_dispersion_imag
_atom_type_scat_source
C C 0.0181 0.0091 'International Tables Vol C Tables 4.2.6.8 and 6.1.1.4'
H H 0.0000 0.0000 'International Tables Vol C Tables 4.2.6.8 and 6.1.1.4'
N N 0.0311 0.0180 'International Tables Vol C Tables 4.2.6.8 and 6.1.1.4'
O O 0.0492 0.0322 'International Tables Vol C Tables 4.2.6.8 and 6.1.1.4'
F F 0.0727 0.0534 'International Tables Vol C Tables 4.2.6.8 and 6.1.1.4'
P P 0.2955 0.4335 'International Tables Vol C Tables 4.2.6.8 and 6.1.1.4'
Fe Fe -1.1336 3.1974 'International Tables Vol C Tables 4.2.6.8 and 6.1.1.4'
S S 0.3331 0.5567 'International Tables Vol C Tables 4.2.6.8 and 6.1.1.4'

loop_
_geom_angle_atom_site_label_1
_geom_angle_atom_site_label_2
_geom_angle_atom_site_label_3
_geom_angle
N5 Fe1 N4 172.9(3)
N5 Fe1 N2 90.1(2)
N4 Fe1 N2 96.1(2)
N5 Fe1 N1 93.7(3)
N4 Fe1 N1 90.7(2)
N2 Fe1 N1 81.1(3)
N5 Fe1 N3 92.7(2)
N4 Fe1 N3 81.5(2)
N2 Fe1 N3 174.1(3)
N1 Fe1 N3 93.5(3)
N5 Fe1 N6 81.0(3)
N4 Fe1 N6 94.9(2)
N2 Fe1 N6 95.7(3)
N1 Fe1 N6 173.8(2)
N3 Fe1 N6 89.9(3)
N11 Fe2 N9 96.2(3)
N11 Fe2 N10 92.8(3)
N9 Fe2 N10 80.8(3)
N11 Fe2 N7 94.2(3)
N9 Fe2 N7 96.2(3)
N10 Fe2 N7 172.7(3)
N11 Fe2 N8 171.9(3)
N9 Fe2 N8 90.6(3)
N10 Fe2 N8 92.6(3)
N7 Fe2 N8 80.7(3)
N11 Fe2 N12 80.7(3)
N9 Fe2 N12 174.6(3)
N10 Fe2 N12 94.9(3)
N7 Fe2 N12 88.5(3)
N8 Fe2 N12 92.8(3)
C5 N1 C1 117.4(8)
C5 N1 Fe1 114.1(5)
C1 N1 Fe1 128.3(6)
C6 N2 C7 117.0(6)
C6 N2 Fe1 113.9(5)
C7 N2 Fe1 129.1(5)
C37 N3 C41 117.0(6)
C37 N3 Fe1 129.7(5)
C41 N3 Fe1 113.3(5)
C42 N4 C43 115.8(6)
C42 N4 Fe1 115.1(5)
C43 N4 Fe1 129.1(4)
C77 N5 C81 117.2(7)
C77 N5 Fe1 128.6(6)
C81 N5 Fe1 114.1(5)
C82 N6 C83 116.2(7)
C82 N6 Fe1 114.1(5)
C83 N6 Fe1 129.7(5)
C55 N7 C52 117.8(8)
C55 N7 Fe2 113.7(6)
C52 N7 Fe2 128.5(5)
C60 N8 C56 117.9(8)
C60 N8 Fe2 128.1(8)
C56 N8 Fe2 113.9(6)
C19 N9 C16 116.0(7)
C19 N9 Fe2 114.5(5)
C16 N9 Fe2 129.4(6)
C24 N10 C20 117.0(8)
C24 N10 Fe2 127.2(7)
C20 N10 Fe2 115.5(6)
C95 N11 C92 116.7(6)
C95 N11 Fe2 114.4(5)
C92 N11 Fe2 128.8(4)
C100 N12 C96 117.3(7)
C100 N12 Fe2 128.5(6)
C96 N12 Fe2 114.1(5)
C61 N13 C46 121.9(6)
C61 N13 C49 119.1(6)
C46 N13 C49 119.0(6)
C67 N14 C64 126.4(8)
C67 N14 H14 116.8
C64 N14 H14 116.8
C70 N15 C71 115.6(10)
C101 N16 C89 119.1(6)
C101 N16 C86 122.5(6)
C89 N16 C86 118.0(6)
C107 N17 C104 128.5(7)
C107 N17 H17A 115.8
C104 N17 H17A 115.8
C110 N18 C111 116.8(8)
C13 N19 C10 118.6(5)
C13 N19 C25 120.0(6)
C10 N19 C25 120.6(6)
C31 N20 C28 129.9(8)
C31 N20 H20 115.1
C28 N20 H20 115.1
C34 N21 C35 115.4(7)
C2 C1 N1 122.6(9)
C2 C1 H1 118.7
N1 C1 H1 118.7
C1 C2 C3 120.7(10)
C1 C2 H2 119.6
C3 C2 H2 119.6
C2 C3 C4 118.6(10)
C2 C3 H3 120.7
C4 C3 H3 120.7
C3 C4 C5 118.0(10)
C3 C4 H4 121.0
C5 C4 H4 121.0
N1 C5 C4 122.6(8)
N1 C5 C6 112.9(8)
C4 C5 C6 124.5(8)
N2 C6 C5 117.9(8)
N2 C6 H6 121.0
C5 C6 H6 121.0
C8 C7 C12 118.8(7)
C8 C7 N2 120.1(6)
C12 C7 N2 121.1(6)
C9 C8 C7 120.2(7)
C9 C8 H8 119.9
C7 C8 H8 119.9
C10 C9 C8 121.0(7)
C10 C9 H9 119.5
C8 C9 H9 119.5
C9 C10 C11 118.9(7)
C9 C10 N19 119.9(6)
C11 C10 N19 121.2(6)
C12 C11 C10 120.2(7)
C12 C11 H11 119.9
C10 C11 H11 119.9
C11 C12 C7 120.9(7)
C11 C12 H12 119.6
C7 C12 H12 119.6
C18 C13 C14 119.4(7)
C18 C13 N19 121.3(7)
C14 C13 N19 119.3(7)
C15 C14 C13 120.1(7)
C15 C14 H14A 119.9
C13 C14 H14A 119.9
C14 C15 C16 120.7(8)
C14 C15 H15 119.6
C16 C15 H15 119.6
C15 C16 C17 119.5(7)
C15 C16 N9 120.9(7)
C17 C16 N9 119.6(7)
C16 C17 C18 120.2(7)
C16 C17 H17 119.9
C18 C17 H17 119.9
C13 C18 C17 120.0(7)
C13 C18 H18 120.0
C17 C18 H18 120.0
N9 C19 C20 118.5(8)
N9 C19 H19 120.8
C20 C19 H19 120.8
C21 C20 N10 124.0(8)
C21 C20 C19 125.4(9)
N10 C20 C19 110.5(9)
C20 C21 C22 120.1(10)
C20 C21 H21 120.0
C22 C21 H21 120.0
C21 C22 C23 116.5(11)
C21 C22 H22 121.8
C23 C22 H22 121.8
C24 C23 C22 121.4(9)
C24 C23 H23 119.3
C22 C23 H23 119.3
N10 C24 C23 121.1(10)
N10 C24 H24 119.5
C23 C24 H24 119.5
C26 C25 C30 119.3(7)
C26 C25 N19 119.3(7)
C30 C25 N19 121.4(7)
C25 C26 C27 121.0(8)
C25 C26 H26 119.5
C27 C26 H26 119.5
C28 C27 C26 119.4(8)
C28 C27 H27 120.3
C26 C27 H27 120.3
C27 C28 C29 119.9(7)
C27 C28 N20 122.6(8)
C29 C28 N20 117.5(8)
C28 C29 C30 120.5(8)
C28 C29 H29 119.8
C30 C29 H29 119.8
C25 C30 C29 119.9(8)
C25 C30 H30 120.0
C29 C30 H30 120.0
O9 C31 N20 125.1(8)
O9 C31 C32 117.5(9)
N20 C31 C32 117.1(10)
C33 C32 C36 117.8(8)
C33 C32 C31 122.3(8)
C36 C32 C31 119.9(9)
C32 C33 C34 119.6(9)
C32 C33 H33 120.2
C34 C33 H33 120.2
N21 C34 C33 124.2(9)
N21 C34 H34 117.9
C33 C34 H34 117.9
N21 C35 C36 125.0(9)
N21 C35 H35 117.5
C36 C35 H35 117.5
C32 C36 C35 117.8(9)
C32 C36 H36 121.1
C35 C36 H36 121.1
C38 C37 N3 124.0(8)
C38 C37 H37 118.0
N3 C37 H37 118.0
C37 C38 C39 119.4(9)
C37 C38 H38 120.3
C39 C38 H38 120.3
C40 C39 C38 118.6(8)
C40 C39 H39 120.7
C38 C39 H39 120.7
C39 C40 C41 118.9(8)
C39 C40 H40 120.5
C41 C40 H40 120.5
C40 C41 N3 122.0(7)
C40 C41 C42 124.4(7)
N3 C41 C42 113.4(6)
N4 C42 C41 116.7(6)
N4 C42 H42 121.6
C41 C42 H42 121.6
C44 C43 C48 119.2(7)
C44 C43 N4 120.2(7)
C48 C43 N4 120.6(7)
C43 C44 C45 120.1(8)
C43 C44 H44 119.9
C45 C44 H44 119.9
C44 C45 C46 120.9(7)
C44 C45 H45 119.5
C46 C45 H45 119.5
C47 C46 C45 118.5(7)
C47 C46 N13 121.8(7)
C45 C46 N13 119.7(7)
C46 C47 C48 120.6(8)
C46 C47 H47 119.7
C48 C47 H47 119.7
C43 C48 C47 120.7(7)
C43 C48 H48 119.7
C47 C48 H48 119.7
C50 C49 C54 118.5(7)
C50 C49 N13 120.4(6)
C54 C49 N13 121.1(6)
C51 C50 C49 121.5(7)
C51 C50 H50 119.3
C49 C50 H50 119.3
C50 C51 C52 120.4(7)
C50 C51 H51 119.8
C52 C51 H51 119.8
C53 C52 C51 118.1(7)
C53 C52 N7 120.6(7)
C51 C52 N7 121.3(6)
C54 C53 C52 121.2(7)
C54 C53 H53 119.4
C52 C53 H53 119.4
C53 C54 C49 120.3(7)
C53 C54 H54 119.9
C49 C54 H54 119.9
N7 C55 C56 118.4(9)
N7 C55 H55 120.8
C56 C55 H55 120.8
N8 C56 C57 122.8(10)
N8 C56 C55 113.2(8)
C57 C56 C55 124.0(11)
C58 C57 C56 118.9(12)
C58 C57 H57 120.5
C56 C57 H57 120.5
C59 C58 C57 119.2(10)
C59 C58 H58 120.4
C57 C58 H58 120.4
C58 C59 C60 119.1(10)
C58 C59 H59 120.4
C60 C59 H59 120.4
N8 C60 C59 122.0(11)
N8 C60 H60 119.0
C59 C60 H60 119.0
C66 C61 C62 117.8(7)
C66 C61 N13 121.1(7)
C62 C61 N13 121.2(7)
C63 C62 C61 120.5(8)
C63 C62 H62 119.8
C61 C62 H62 119.8
C62 C63 C64 120.6(8)
C62 C63 H63 119.7
C64 C63 H63 119.7
C65 C64 C63 118.7(8)
C65 C64 N14 123.6(8)
C63 C64 N14 117.7(8)
C64 C65 C66 120.6(8)
C64 C65 H65 119.7
C66 C65 H65 119.7
C61 C66 C65 121.7(8)
C61 C66 H66 119.1
C65 C66 H66 119.1
O7 C67 N14 124.1(8)
O7 C67 C68 119.7(9)
N14 C67 C68 116.2(9)
C69 C68 C72 118.0(9)
C69 C68 C67 125.4(9)
C72 C68 C67 116.5(10)
C68 C69 C70 119.7(11)
C68 C69 H69 120.2
C70 C69 H69 120.2
N15 C70 C69 125.2(13)
N15 C70 H70 117.4
C69 C70 H70 117.4
N15 C71 C72 124.7(11)
N15 C71 H71 117.7
C72 C71 H71 117.7
C71 C72 C68 116.7(11)
C71 C72 H72 121.6
C68 C72 H72 121.6
N5 C77 C78 122.1(9)
N5 C77 H77 118.9
C78 C77 H77 118.9
C79 C78 C77 119.8(8)
C79 C78 H78 120.1
C77 C78 H78 120.1
C78 C79 C80 119.6(8)
C78 C79 H79 120.2
C80 C79 H79 120.2
C81 C80 C79 118.3(8)
C81 C80 H80 120.9
C79 C80 H80 120.9
N5 C81 C80 122.9(7)
N5 C81 C82 113.0(6)
C80 C81 C82 124.1(8)
N6 C82 C81 117.8(8)
N6 C82 H82 121.1
C81 C82 H82 121.1
C88 C83 C84 118.8(7)
C88 C83 N6 119.7(6)
C84 C83 N6 121.3(6)
C85 C84 C83 120.4(7)
C85 C84 H84 119.8
C83 C84 H84 119.8
C84 C85 C86 120.5(7)
C84 C85 H85 119.7
C86 C85 H85 119.7
C85 C86 C87 119.2(7)
C85 C86 N16 122.7(6)
C87 C86 N16 118.1(7)
C88 C87 C86 120.4(7)
C88 C87 H87 119.8
C86 C87 H87 119.8
C87 C88 C83 120.6(7)
C87 C88 H88 119.7
C83 C88 H88 119.7
C94 C89 C90 119.6(7)
C94 C89 N16 120.4(7)
C90 C89 N16 120.0(8)
C91 C90 C89 119.5(8)
C91 C90 H90 120.3
C89 C90 H90 120.3
C90 C91 C92 120.6(7)
C90 C91 H91 119.7
C92 C91 H91 119.7
C93 C92 C91 119.3(7)
C93 C92 N11 120.2(7)
C91 C92 N11 120.5(7)
C94 C93 C92 121.4(8)
C94 C93 H93 119.3
C92 C93 H93 119.3
C93 C94 C89 119.6(8)
C93 C94 H94 120.2
C89 C94 H94 120.2
N11 C95 C96 118.4(7)
N11 C95 H95 120.8
C96 C95 H95 120.8
N12 C96 C97 121.9(8)
N12 C96 C95 112.1(7)
C97 C96 C95 126.0(8)
C98 C97 C96 119.7(9)
C98 C97 H97 120.2
C96 C97 H97 120.2
C97 C98 C99 119.0(9)
C97 C98 H98 120.5
C99 C98 H98 120.5
C98 C99 C100 119.3(9)
C98 C99 H99 120.3
C100 C99 H99 120.3
N12 C100 C99 122.8(9)
N12 C100 H100 118.6
C99 C100 H100 118.6
C106 C101 C102 118.5(7)
C106 C101 N16 121.4(6)
C102 C101 N16 120.0(7)
C103 C102 C101 120.8(7)
C103 C102 H102 119.6
C101 C102 H102 119.6
C102 C103 C104 120.9(7)
C102 C103 H103 119.5
C104 C103 H103 119.5
C103 C104 C105 118.7(7)
C103 C104 N17 116.4(6)
C105 C104 N17 124.8(7)
C106 C105 C104 120.1(7)
C106 C105 H105 119.9
C104 C105 H105 119.9
C101 C106 C105 120.9(7)
C101 C106 H106 119.5
C105 C106 H106 119.5
O8 C107 N17 123.5(8)
O8 C107 C108 120.6(8)
N17 C107 C108 115.9(7)
C112 C108 C109 118.2(8)
C112 C108 C107 120.4(8)
C109 C108 C107 121.4(8)
C110 C109 C108 118.2(9)
C110 C109 H109 120.9
C108 C109 H109 120.9
N18 C110 C109 124.5(9)
N18 C110 H110 117.7
C109 C110 H110 117.7
N18 C111 C112 123.7(8)
N18 C111 H111 118.1
C112 C111 H111 118.1
C111 C112 C108 118.4(9)
C111 C112 H112 120.8
C108 C112 H112 120.8
F2 P1 F4 90.0(10)
F2 P1 F1 93.3(9)
F4 P1 F1 171.3(8)
F5' P1 F1' 88.7(11)
F5' P1 F6 89.8(6)
F2 P1 F6 98.0(5)
F4 P1 F6 90.7(5)
F1 P1 F6 96.8(4)
F1' P1 F6 84.6(6)
F2 P1 F5 169.3(8)
F4 P1 F5 86.0(10)
F1 P1 F5 89.4(10)
F6 P1 F5 92.0(5)
F5' P1 F2' 170.1(9)
F1' P1 F2' 92.2(10)
F6 P1 F2' 80.5(6)
F5' P1 F3 90.6(7)
F2 P1 F3 81.6(5)
F4 P1 F3 89.5(5)
F1 P1 F3 83.1(4)
F1' P1 F3 95.6(6)
F6 P1 F3 179.6(4)
F5 P1 F3 88.4(6)
F2' P1 F3 99.1(6)
F5' P1 F4' 89.9(11)
F1' P1 F4' 168.7(8)
F6 P1 F4' 84.1(6)
F2' P1 F4' 87.3(11)
F3 P1 F4' 95.7(6)
F17 P3 F15 87.7(6)
F17 P3 F16 92.8(7)
F15 P3 F16 86.9(6)
F17 P3 F18 92.0(7)
F15 P3 F18 93.4(6)
F16 P3 F18 175.2(7)
F17 P3 F13 92.1(5)
F15 P3 F13 177.4(6)
F16 P3 F13 90.4(5)
F18 P3 F13 89.2(5)
F17 P3 F14 174.6(7)
F15 P3 F14 88.5(6)
F16 P3 F14 90.9(6)
F18 P3 F14 84.4(6)
F13 P3 F14 91.9(5)
F12 P2 F10 90.5(4)
F12 P2 F8 94.4(5)
F10 P2 F8 88.1(5)
F12 P2 F7 91.4(5)
F10 P2 F7 178.0(6)
F8 P2 F7 92.3(5)
F12 P2 F9 176.5(5)
F10 P2 F9 90.5(5)
F8 P2 F9 88.9(5)
F7 P2 F9 87.5(4)
F12 P2 F11 90.0(5)
F10 P2 F11 88.0(5)
F8 P2 F11 174.2(6)
F7 P2 F11 91.3(5)
F9 P2 F11 86.8(5)
F11' P2' F9' 93.9(10)
F11' P2' F7' 93.4(11)
F9' P2' F7' 92.8(9)
F11' P2' F10' 90.0(10)
F9' P2' F10' 90.3(9)
F7' P2' F10' 175.3(12)
F11' P2' F12' 89.4(10)
F9' P2' F12' 176.3(13)
F7' P2' F12' 88.8(9)
F10' P2' F12' 88.0(8)
F11' P2' F8' 176.5(13)
F9' P2' F8' 88.9(10)
F7' P2' F8' 88.5(10)
F10' P2' F8' 87.9(10)
F12' P2' F8' 87.8(10)
N1S C1S C2S 178(2)
C1S C2S H2SA 109.5
C1S C2S H2SB 109.5
H2SA C2S H2SB 109.5
C1S C2S H2SC 109.5
H2SA C2S H2SC 109.5
H2SB C2S H2SC 109.5
N2S C3S C4S 175(4)
N2S' C3S' C4S' 150(7)
N3S C5S C6S 169(3)
N3S C5S C6S' 121(3)
O1 S1 O2 115.5
O1 S1 O3 115.5
O2 S1 O3 115.5
O1 S1 C201 102.4
O2 S1 C201 102.4
O3 S1 C201 102.4
F23 C201 F21 107.0
F23 C201 F22 107.0
F21 C201 F22 107.0
F23 C201 S1 111.9
F21 C201 S1 111.9
F22 C201 S1 111.9
O1' S1' O3' 115.5
O1' S1' O2' 115.5
O3' S1' O2' 115.5
O1' S1' C301 102.4
O3' S1' C301 102.4
O2' S1' C301 102.4
F23' C301 F22' 107.0
F23' C301 F21' 107.0
F22' C301 F21' 107.0
F23' C301 S1' 111.9
F22' C301 S1' 111.9
F21' C301 S1' 111.9
O2A S1A O1A 115.5
O2A S1A O3A 115.5
O1A S1A O3A 115.5
O2A S1A C401 102.4
O1A S1A C401 102.4
O3A S1A C401 102.4
F22A C401 F23A 107.0
F22A C401 F21A 107.0
F23A C401 F21A 107.0
F22A C401 S1A 111.9
F23A C401 S1A 111.9
F21A C401 S1A 111.9

loop_
_geom_bond_atom_site_label_1
_geom_bond_atom_site_label_2
_geom_bond_distance
Fe1 N5 1.972(6)
Fe1 N4 1.974(5)
Fe1 N2 1.974(6)
Fe1 N1 1.976(7)
Fe1 N3 1.978(6)
Fe1 N6 1.984(6)
Fe2 N11 1.963(6)
Fe2 N9 1.966(6)
Fe2 N10 1.973(8)
Fe2 N7 1.980(7)
Fe2 N8 1.983(7)
Fe2 N12 1.988(7)
N1 C5 1.343(10)
N1 C1 1.350(10)
N2 C6 1.279(10)
N2 C7 1.428(9)
N3 C37 1.336(10)
N3 C41 1.379(9)
N4 C42 1.293(9)
N4 C43 1.445(9)
N5 C77 1.329(9)
N5 C81 1.351(10)
N6 C82 1.276(9)
N6 C83 1.448(9)
N7 C55 1.274(10)
N7 C52 1.435(10)
N8 C60 1.328(11)
N8 C56 1.338(12)
N9 C19 1.282(10)
N9 C16 1.434(10)
N10 C24 1.350(11)
N10 C20 1.362(11)
N11 C95 1.286(9)
N11 C92 1.435(10)
N12 C100 1.338(11)
N12 C96 1.357(10)
N13 C61 1.410(10)
N13 C46 1.418(9)
N13 C49 1.430(9)
N14 C67 1.359(12)
N14 C64 1.430(10)
N14 H14 0.8800
N15 C70 1.293(15)
N15 C71 1.327(15)
N16 C101 1.415(10)
N16 C89 1.425(10)
N16 C86 1.429(9)
N17 C107 1.325(10)
N17 C104 1.416(10)
N17 H17A 0.8800
N18 C110 1.295(11)
N18 C111 1.355(12)
N19 C13 1.405(9)
N19 C10 1.428(9)
N19 C25 1.431(9)
N20 C31 1.287(12)
N20 C28 1.436(9)
N20 H20 0.8800
N21 C34 1.279(11)
N21 C35 1.327(11)
C1 C2 1.335(13)
C1 H1 0.9500
C2 C3 1.373(14)
C2 H2 0.9500
C3 C4 1.378(14)
C3 H3 0.9500
C4 C5 1.393(12)
C4 H4 0.9500
C5 C6 1.446(12)
C6 H6 0.9500
C7 C8 1.377(10)
C7 C12 1.379(10)
C8 C9 1.376(11)
C8 H8 0.9500
C9 C10 1.372(10)
C9 H9 0.9500
C10 C11 1.381(10)
C11 C12 1.373(10)
C11 H11 0.9500
C12 H12 0.9500
C13 C18 1.389(10)
C13 C14 1.396(11)
C14 C15 1.378(10)
C14 H14A 0.9500
C15 C16 1.384(11)
C15 H15 0.9500
C16 C17 1.386(11)
C17 C18 1.394(10)
C17 H17 0.9500
C18 H18 0.9500
C19 C20 1.460(12)
C19 H19 0.9500
C20 C21 1.362(13)
C21 C22 1.377(13)
C21 H21 0.9500
C22 C23 1.398(15)
C22 H22 0.9500
C23 C24 1.389(15)
C23 H23 0.9500
C24 H24 0.9500
C25 C26 1.366(11)
C25 C30 1.378(12)
C26 C27 1.400(10)
C26 H26 0.9500
C27 C28 1.362(11)
C27 H27 0.9500
C28 C29 1.379(12)
C29 C30 1.384(11)
C29 H29 0.9500
C30 H30 0.9500
C31 O9 1.252(11)
C31 C32 1.510(11)
C32 C33 1.335(13)
C32 C36 1.370(12)
C33 C34 1.404(12)
C33 H33 0.9500
C34 H34 0.9500
C35 C36 1.379(12)
C35 H35 0.9500
C36 H36 0.9500
C37 C38 1.332(12)
C37 H37 0.9500
C38 C39 1.404(14)
C38 H38 0.9500
C39 C40 1.373(13)
C39 H39 0.9500
C40 C41 1.375(11)
C40 H40 0.9500
C41 C42 1.448(11)
C42 H42 0.9500
C43 C44 1.372(10)
C43 C48 1.373(11)
C44 C45 1.372(10)
C44 H44 0.9500
C45 C46 1.386(11)
C45 H45 0.9500
C46 C47 1.370(10)
C47 C48 1.375(10)
C47 H47 0.9500
C48 H48 0.9500
C49 C50 1.380(10)
C49 C54 1.386(10)
C50 C51 1.370(11)
C50 H50 0.9500
C51 C52 1.391(10)
C51 H51 0.9500
C52 C53 1.388(10)
C53 C54 1.377(11)
C53 H53 0.9500
C54 H54 0.9500
C55 C56 1.429(13)
C55 H55 0.9500
C56 C57 1.396(13)
C57 C58 1.365(15)
C57 H57 0.9500
C58 C59 1.359(16)
C58 H58 0.9500
C59 C60 1.417(14)
C59 H59 0.9500
C60 H60 0.9500
C61 C66 1.367(11)
C61 C62 1.383(11)
C62 C63 1.376(11)
C62 H62 0.9500
C63 C64 1.390(12)
C63 H63 0.9500
C64 C65 1.350(12)
C65 C66 1.376(11)
C65 H65 0.9500
C66 H66 0.9500
C67 O7 1.214(11)
C67 C68 1.495(13)
C68 C69 1.339(14)
C68 C72 1.405(13)
C69 C70 1.376(14)
C69 H69 0.9500
C70 H70 0.9500
C71 C72 1.394(15)
C71 H71 0.9500
C72 H72 0.9500
C77 C78 1.414(11)
C77 H77 0.9500
C78 C79 1.320(12)
C78 H78 0.9500
C79 C80 1.392(12)
C79 H79 0.9500
C80 C81 1.382(10)
C80 H80 0.9500
C81 C82 1.442(11)
C82 H82 0.9500
C83 C88 1.370(11)
C83 C84 1.401(10)
C84 C85 1.360(10)
C84 H84 0.9500
C85 C86 1.374(10)
C85 H85 0.9500
C86 C87 1.388(10)
C87 C88 1.369(11)
C87 H87 0.9500
C88 H88 0.9500
C89 C94 1.383(11)
C89 C90 1.401(11)
C90 C91 1.377(11)
C90 H90 0.9500
C91 C92 1.378(11)
C91 H91 0.9500
C92 C93 1.375(10)
C93 C94 1.370(11)
C93 H93 0.9500
C94 H94 0.9500
C95 C96 1.433(11)
C95 H95 0.9500
C96 C97 1.388(11)
C97 C98 1.354(13)
C97 H97 0.9500
C98 C99 1.370(14)
C98 H98 0.9500
C99 C100 1.379(14)
C99 H99 0.9500
C100 H100 0.9500
C101 C106 1.369(11)
C101 C102 1.392(10)
C102 C103 1.360(10)
C102 H102 0.9500
C103 C104 1.381(10)
C103 H103 0.9500
C104 C105 1.383(10)
C105 C106 1.383(11)
C105 H105 0.9500
C106 H106 0.9500
C107 O8 1.233(10)
C107 C108 1.503(12)
C108 C112 1.381(12)
C108 C109 1.391(12)
C109 C110 1.390(12)
C109 H109 0.9500
C110 H110 0.9500
C111 C112 1.375(13)
C111 H111 0.9500
C112 H112 0.9500
P1 F5' 1.545(10)
P1 F2 1.549(10)
P1 F4 1.555(10)
P1 F1 1.557(8)
P1 F1' 1.568(11)
P1 F6 1.582(6)
P1 F5 1.593(10)
P1 F2' 1.601(10)
P1 F3 1.601(6)
P1 F4' 1.616(12)
P3 F17 1.538(9)
P3 F15 1.567(9)
P3 F16 1.579(10)
P3 F18 1.584(10)
P3 F13 1.586(7)
P3 F14 1.608(10)
P2 F12 1.542(8)
P2 F10 1.561(8)
P2 F8 1.568(7)
P2 F7 1.577(8)
P2 F9 1.586(8)
P2 F11 1.593(8)
P2' F11' 1.529(14)
P2' F9' 1.541(14)
P2' F7' 1.545(14)
P2' F10' 1.595(14)
P2' F12' 1.605(14)
P2' F8' 1.607(14)
N1S C1S 1.22(2)
C1S C2S 1.46(2)
C2S H2SA 0.9800
C2S H2SB 0.9800
C2S H2SC 0.9800
N2S C3S 1.190(17)
C3S C4S 1.431(17)
N2S' C3S' 1.18(2)
C3S' C4S' 1.46(2)
N3S C5S 0.96(2)
C5S C6S 1.69(3)
C5S C6S' 1.69(3)
S1 O1 1.4450
S1 O2 1.4451
S1 O3 1.4451
S1 C201 1.8514
C201 F23 1.3384
C201 F21 1.3384
C201 F22 1.3385
S1' O1' 1.4450
S1' O3' 1.4451
S1' O2' 1.4451
S1' C301 1.8514
C301 F23' 1.3384
C301 F22' 1.3385
C301 F21' 1.3385
S1A O2A 1.4450
S1A O1A 1.4451
S1A O3A 1.4452
S1A C401 1.8513
C401 F22A 1.3384
C401 F23A 1.3384
C401 F21A 1.3384

loop_
_geom_hbond_atom_site_label_D
_geom_hbond_atom_site_label_H
_geom_hbond_atom_site_label_A
_geom_hbond_distance_DH
_geom_hbond_distance_HA
_geom_hbond_distance_DA
_geom_hbond_angle_DHA
_geom_hbond_site_symmetry_A
N14 H14 N1S 0.88 2.16 3.005(14) 160.0 1_655
N17 H17A N21 0.88 2.24 3.106(9) 169.0 4_566
N20 H20 O1 0.88 1.90 2.72(6) 153.1 2_545
N20 H20 O1' 0.88 2.01 2.86(5) 160.4 2_545
N20 H20 O1A 0.88 2.23 3.08(6) 163.6 2_545
C1 H1 N3 0.95 2.57 3.077(12) 113.8 .
C2 H2 O1' 0.95 2.60 3.51(4) 162.0 1_645
C2 H2 O1A 0.95 2.32 3.17(4) 150.1 1_645
C4 H4 F16 0.95 2.51 3.119(13) 121.9 2_645
C6 H6 F11' 0.95 2.37 3.23(2) 150.3 .
C15 H15 F7' 0.95 2.60 3.08(2) 111.4 1_455
C18 H18 F17 0.95 2.50 3.400(11) 158.8 .
C19 H19 F9 0.95 2.58 3.405(13) 145.1 1_455
C23 H23 F22A 0.95 2.23 2.786(13) 116.8 .
C24 H24 N12 0.95 2.59 3.099(14) 113.8 .
C24 H24 F23 0.95 2.50 3.173(12) 127.8 .
C24 H24 F22' 0.95 2.15 2.836(12) 128.2 .
C27 H27 O9 0.95 2.25 2.874(10) 122.1 .
C29 H29 O1A 0.95 2.59 3.39(3) 141.3 2_545
C35 H35 F3 0.95 2.62 3.211(13) 120.5 4_565
C35 H35 F5 0.95 2.55 3.480(18) 166.9 4_565
C35 H35 F1' 0.95 2.51 3.313(16) 142.8 4_565
C36 H36 F1 0.95 2.59 3.299(15) 131.9 4_565
C37 H37 N5 0.95 2.57 3.074(10) 113.6 .
C37 H37 N3S 0.95 2.61 3.30(2) 130.5 1_545
C45 H45 F5' 0.95 2.36 3.061(13) 129.9 .
C47 H47 F12' 0.95 2.51 3.10(2) 120.6 .
C60 H60 N10 0.95 2.53 3.038(12) 114.0 .
C60 H60 O3 0.95 2.40 3.075(12) 127.4 .
C60 H60 O3' 0.95 2.52 3.138(12) 122.9 .
C63 H63 N1S 0.95 2.66 3.373(15) 132.1 1_655
C65 H65 O7 0.95 2.24 2.841(11) 120.4 .
C69 H69 N1S 0.95 2.53 3.397(18) 151.8 1_655
C70 H70 F2' 0.95 2.19 2.93(2) 133.8 1_655
C77 H77 N1 0.95 2.57 3.073(10) 113.6 .
C78 H78 F9 0.95 2.53 3.292(10) 137.5 2_645
C78 H78 F9' 0.95 2.57 3.195(16) 123.6 2_645
C82 H82 F18 0.95 2.60 3.199(12) 121.1 2_545
C84 H84 O9 0.95 2.55 3.268(11) 133.0 2_545
C95 H95 F6 0.95 2.59 3.323(9) 134.5 .
C99 H99 F1 0.95 2.22 3.077(13) 149.4 3_666
C100 H100 N8 0.95 2.56 3.065(11) 113.2 .
C105 H105 O8 0.95 2.33 2.901(10) 118.0 .
C111 H111 F4 0.95 2.49 3.343(17) 148.8 3_556
C2S H2SA O1 0.98 2.37 3.31(4) 161.5 3_566
C2S H2SA F21 0.98 2.59 3.18(2) 118.8 3_566
C2S H2SA O1' 0.98 2.05 2.98(4) 158.6 3_566
C2S H2SA O2' 0.98 2.45 3.21(3) 134.5 3_566
C2S H2SA O1A 0.98 2.09 3.01(4) 156.9 3_566
C2S H2SA O2A 0.98 2.35 3.06(4) 128.6 3_566
C2S H2SA F21A 0.98 2.35 2.90(3) 114.4 3_566
C2S H2SC O8 0.98 2.36 2.972(15) 119.9 3_556
N14 H14 N1S 0.88 2.16 3.005(14) 160.0 1_655
N17 H17A N21 0.88 2.24 3.106(9) 169.0 4_566
N20 H20 S1 0.88 2.69 3.255(9) 122.8 2_545
N20 H20 O1 0.88 1.90 2.72(6) 153.1 2_545
N20 H20 O1' 0.88 2.01 2.86(5) 160.4 2_545
N20 H20 O1A 0.88 2.23 3.08(6) 163.6 2_545
C1 H1 N3 0.95 2.57 3.077(12) 113.8 .
C2 H2 O1' 0.95 2.60 3.51(4) 162.0 1_645
C2 H2 O1A 0.95 2.32 3.17(4) 150.1 1_645
C4 H4 F16 0.95 2.51 3.119(13) 121.9 2_645
C6 H6 F11' 0.95 2.37 3.23(2) 150.3 .
C15 H15 F7' 0.95 2.60 3.08(2) 111.4 1_455
C18 H18 F17 0.95 2.50 3.400(11) 158.8 .
C19 H19 F9 0.95 2.58 3.405(13) 145.1 1_455
C23 H23 F22A 0.95 2.23 2.786(13) 116.8 .
C24 H24 N12 0.95 2.59 3.099(14) 113.8 .
C24 H24 F23 0.95 2.50 3.173(12) 127.8 .
C24 H24 F22' 0.95 2.15 2.836(12) 128.2 .
C27 H27 O9 0.95 2.25 2.874(10) 122.1 .
C29 H29 O1A 0.95 2.59 3.39(3) 141.3 2_545
C35 H35 F3 0.95 2.62 3.211(13) 120.5 4_565
C35 H35 F5 0.95 2.55 3.480(18) 166.9 4_565
C35 H35 F1' 0.95 2.51 3.313(16) 142.8 4_565
C36 H36 F1 0.95 2.59 3.299(15) 131.9 4_565
C37 H37 N5 0.95 2.57 3.074(10) 113.6 .
C37 H37 N3S 0.95 2.61 3.30(2) 130.5 1_545
C45 H45 F5' 0.95 2.36 3.061(13) 129.9 .
C47 H47 F12' 0.95 2.51 3.10(2) 120.6 .
C60 H60 N10 0.95 2.53 3.038(12) 114.0 .
C60 H60 O3 0.95 2.40 3.075(12) 127.4 .
C60 H60 O3' 0.95 2.52 3.138(12) 122.9 .
C63 H63 N1S 0.95 2.66 3.373(15) 132.1 1_655
C65 H65 O7 0.95 2.24 2.841(11) 120.4 .
C69 H69 N1S 0.95 2.53 3.397(18) 151.8 1_655
C70 H70 F2' 0.95 2.19 2.93(2) 133.8 1_655
C77 H77 N1 0.95 2.57 3.073(10) 113.6 .
C78 H78 F9 0.95 2.53 3.292(10) 137.5 2_645
C78 H78 F9' 0.95 2.57 3.195(16) 123.6 2_645
C82 H82 F18 0.95 2.60 3.199(12) 121.1 2_545
C84 H84 O9 0.95 2.55 3.268(11) 133.0 2_545
C95 H95 F6 0.95 2.59 3.323(9) 134.5 .
C99 H99 F1 0.95 2.22 3.077(13) 149.4 3_666
C100 H100 N8 0.95 2.56 3.065(11) 113.2 .
C105 H105 O8 0.95 2.33 2.901(10) 118.0 .
C111 H111 F4 0.95 2.49 3.343(17) 148.8 3_556
C2S H2SA O1 0.98 2.37 3.31(4) 161.5 3_566
C2S H2SA F21 0.98 2.59 3.18(2) 118.8 3_566
C2S H2SA S1' 0.98 2.63 3.58(4) 162.5 3_566
C2S H2SA O1' 0.98 2.05 2.98(4) 158.6 3_566
C2S H2SA O2' 0.98 2.45 3.21(3) 134.5 3_566
C2S H2SA S1A 0.98 2.47 3.42(4) 163.3 3_566
C2S H2SA O1A 0.98 2.09 3.01(4) 156.9 3_566
C2S H2SA O2A 0.98 2.35 3.06(4) 128.6 3_566
C2S H2SA F21A 0.98 2.35 2.90(3) 114.4 3_566
C2S H2SC O8 0.98 2.36 2.972(15) 119.9 3_556

loop_
_geom_torsion_atom_site_label_1
_geom_torsion_atom_site_label_2
_geom_torsion_atom_site_label_3
_geom_torsion_atom_site_label_4
_geom_torsion
C5 N1 C1 C2 -0.3(11)
Fe1 N1 C1 C2 176.1(6)
N1 C1 C2 C3 0.4(13)
C1 C2 C3 C4 0.6(14)
C2 C3 C4 C5 -1.7(13)
C1 N1 C5 C4 -0.9(11)
Fe1 N1 C5 C4 -177.8(6)
C1 N1 C5 C6 177.8(6)
Fe1 N1 C5 C6 0.9(8)
C3 C4 C5 N1 1.9(12)
C3 C4 C5 C6 -176.7(8)
C7 N2 C6 C5 -178.9(6)
Fe1 N2 C6 C5 0.3(8)
N1 C5 C6 N2 -0.8(10)
C4 C5 C6 N2 177.9(7)
C6 N2 C7 C8 -73.4(9)
Fe1 N2 C7 C8 107.5(7)
C6 N2 C7 C12 105.5(8)
Fe1 N2 C7 C12 -73.6(8)
C12 C7 C8 C9 -0.8(12)
N2 C7 C8 C9 178.1(8)
C7 C8 C9 C10 0.8(13)
C8 C9 C10 C11 -0.3(13)
C8 C9 C10 N19 179.0(8)
C13 N19 C10 C9 -40.0(11)
C25 N19 C10 C9 130.2(8)
C13 N19 C10 C11 139.3(8)
C25 N19 C10 C11 -50.5(11)
C9 C10 C11 C12 -0.1(12)
N19 C10 C11 C12 -179.4(7)
C10 C11 C12 C7 0.2(12)
C8 C7 C12 C11 0.3(11)
N2 C7 C12 C11 -178.6(7)
C10 N19 C13 C18 130.6(8)
C25 N19 C13 C18 -39.7(11)
C10 N19 C13 C14 -49.9(11)
C25 N19 C13 C14 139.9(8)
C18 C13 C14 C15 -2.0(12)
N19 C13 C14 C15 178.4(7)
C13 C14 C15 C16 1.7(13)
C14 C15 C16 C17 -0.6(12)
C14 C15 C16 N9 179.1(8)
C19 N9 C16 C15 -69.8(10)
Fe2 N9 C16 C15 109.8(8)
C19 N9 C16 C17 109.9(9)
Fe2 N9 C16 C17 -70.5(9)
C15 C16 C17 C18 -0.3(12)
N9 C16 C17 C18 -180.0(7)
C14 C13 C18 C17 1.1(12)
N19 C13 C18 C17 -179.3(7)
C16 C17 C18 C13 0.0(12)
C16 N9 C19 C20 179.3(7)
Fe2 N9 C19 C20 -0.4(9)
C24 N10 C20 C21 0.8(13)
Fe2 N10 C20 C21 -173.4(7)
C24 N10 C20 C19 177.1(7)
Fe2 N10 C20 C19 3.0(9)
N9 C19 C20 C21 174.6(8)
N9 C19 C20 N10 -1.7(11)
N10 C20 C21 C22 0.2(14)
C19 C20 C21 C22 -175.6(9)
C20 C21 C22 C23 -1.3(15)
C21 C22 C23 C24 1.4(15)
C20 N10 C24 C23 -0.6(12)
Fe2 N10 C24 C23 172.7(7)
C22 C23 C24 N10 -0.5(15)
C13 N19 C25 C26 -45.0(11)
C10 N19 C25 C26 145.0(7)
C13 N19 C25 C30 133.7(8)
C10 N19 C25 C30 -36.4(11)
C30 C25 C26 C27 -0.8(11)
N19 C25 C26 C27 177.9(7)
C25 C26 C27 C28 0.5(12)
C26 C27 C28 C29 0.0(12)
C26 C27 C28 N20 -179.6(7)
C31 N20 C28 C27 5.7(14)
C31 N20 C28 C29 -174.0(9)
C27 C28 C29 C30 -0.3(13)
N20 C28 C29 C30 179.4(8)
C26 C25 C30 C29 0.5(12)
N19 C25 C30 C29 -178.1(7)
C28 C29 C30 C25 0.0(13)
C28 N20 C31 O9 -5.7(17)
C28 N20 C31 C32 -178.7(8)
O9 C31 C32 C33 128.5(12)
N20 C31 C32 C33 -58.0(14)
O9 C31 C32 C36 -50.8(14)
N20 C31 C32 C36 122.8(11)
C36 C32 C33 C34 1.8(17)
C31 C32 C33 C34 -177.5(10)
C35 N21 C34 C33 0.8(17)
C32 C33 C34 N21 -3.4(19)
C34 N21 C35 C36 3.3(17)
C33 C32 C36 C35 1.9(16)
C31 C32 C36 C35 -178.8(10)
N21 C35 C36 C32 -4.8(18)
C41 N3 C37 C38 -2.2(15)
Fe1 N3 C37 C38 176.4(9)
N3 C37 C38 C39 0.6(18)
C37 C38 C39 C40 0.6(19)
C38 C39 C40 C41 -0.2(17)
C39 C40 C41 N3 -1.4(15)
C39 C40 C41 C42 -177.5(10)
C37 N3 C41 C40 2.6(13)
Fe1 N3 C41 C40 -176.2(7)
C37 N3 C41 C42 179.1(8)
Fe1 N3 C41 C42 0.3(9)
C43 N4 C42 C41 -179.9(7)
Fe1 N4 C42 C41 0.7(9)
C40 C41 C42 N4 175.8(8)
N3 C41 C42 N4 -0.6(11)
C42 N4 C43 C44 -71.0(9)
Fe1 N4 C43 C44 108.3(7)
C42 N4 C43 C48 108.9(8)
Fe1 N4 C43 C48 -71.8(8)
C48 C43 C44 C45 -0.3(10)
N4 C43 C44 C45 179.6(6)
C43 C44 C45 C46 1.3(11)
C44 C45 C46 C47 -1.5(10)
C44 C45 C46 N13 176.3(6)
C61 N13 C46 C47 -44.8(9)
C49 N13 C46 C47 134.4(7)
C61 N13 C46 C45 137.5(7)
C49 N13 C46 C45 -43.3(9)
C45 C46 C47 C48 0.6(10)
N13 C46 C47 C48 -177.1(6)
C44 C43 C48 C47 -0.6(10)
N4 C43 C48 C47 179.5(6)
C46 C47 C48 C43 0.5(10)
C61 N13 C49 C50 139.9(8)
C46 N13 C49 C50 -39.3(10)
C61 N13 C49 C54 -39.9(10)
C46 N13 C49 C54 140.9(7)
C54 C49 C50 C51 -0.5(13)
N13 C49 C50 C51 179.7(8)
C49 C50 C51 C52 2.6(14)
C50 C51 C52 C53 -1.3(13)
C50 C51 C52 N7 177.8(8)
C55 N7 C52 C53 97.8(9)
Fe2 N7 C52 C53 -80.0(9)
C55 N7 C52 C51 -81.2(10)
Fe2 N7 C52 C51 101.0(8)
C51 C52 C53 C54 -2.0(12)
N7 C52 C53 C54 178.9(7)
C52 C53 C54 C49 4.1(12)
C50 C49 C54 C53 -2.8(12)
N13 C49 C54 C53 177.0(7)
C52 N7 C55 C56 -179.0(7)
Fe2 N7 C55 C56 -0.9(10)
C60 N8 C56 C57 -1.0(13)
Fe2 N8 C56 C57 -177.4(7)
C60 N8 C56 C55 -179.6(8)
Fe2 N8 C56 C55 4.0(9)
N7 C55 C56 N8 -2.1(12)
N7 C55 C56 C57 179.3(9)
N8 C56 C57 C58 1.2(15)
C55 C56 C57 C58 179.6(9)
C56 C57 C58 C59 -1.3(17)
C57 C58 C59 C60 1.2(17)
C56 N8 C60 C59 0.9(13)
Fe2 N8 C60 C59 176.7(7)
C58 C59 C60 N8 -1.1(16)
C46 N13 C61 C66 142.7(7)
C49 N13 C61 C66 -36.5(10)
C46 N13 C61 C62 -37.9(10)
C49 N13 C61 C62 142.9(7)
C66 C61 C62 C63 3.2(12)
N13 C61 C62 C63 -176.3(7)
C61 C62 C63 C64 -0.5(13)
C62 C63 C64 C65 -0.9(13)
C62 C63 C64 N14 177.6(8)
C67 N14 C64 C65 17.2(14)
C67 N14 C64 C63 -161.3(9)
C63 C64 C65 C66 -0.5(13)
N14 C64 C65 C66 -179.0(8)
C62 C61 C66 C65 -4.6(12)
N13 C61 C66 C65 174.8(7)
C64 C65 C66 C61 3.4(13)
C64 N14 C67 O7 -6.5(16)
C64 N14 C67 C68 173.0(8)
O7 C67 C68 C69 -153.6(11)
N14 C67 C68 C69 26.9(15)
O7 C67 C68 C72 23.0(14)
N14 C67 C68 C72 -156.5(9)
C72 C68 C69 C70 1.1(17)
C67 C68 C69 C70 177.7(11)
C71 N15 C70 C69 -1(2)
C68 C69 C70 N15 0(2)
C70 N15 C71 C72 -0.8(19)
N15 C71 C72 C68 2.2(18)
C69 C68 C72 C71 -2.3(15)
C67 C68 C72 C71 -179.1(9)
C81 N5 C77 C78 -0.8(11)
Fe1 N5 C77 C78 179.0(6)
N5 C77 C78 C79 0.0(13)
C77 C78 C79 C80 1.6(13)
C78 C79 C80 C81 -2.3(12)
C77 N5 C81 C80 0.1(10)
Fe1 N5 C81 C80 -179.8(6)
C77 N5 C81 C82 -179.6(6)
Fe1 N5 C81 C82 0.5(7)
C79 C80 C81 N5 1.4(11)
C79 C80 C81 C82 -178.9(7)
C83 N6 C82 C81 176.4(6)
Fe1 N6 C82 C81 -2.2(8)
N5 C81 C82 N6 1.1(9)
C80 C81 C82 N6 -178.6(7)
C82 N6 C83 C88 -71.4(9)
Fe1 N6 C83 C88 107.0(8)
C82 N6 C83 C84 104.3(8)
Fe1 N6 C83 C84 -77.3(9)
C88 C83 C84 C85 -2.4(12)
N6 C83 C84 C85 -178.1(7)
C83 C84 C85 C86 1.2(12)
C84 C85 C86 C87 0.9(12)
C84 C85 C86 N16 -177.6(7)
C101 N16 C86 C85 -35.8(11)
C89 N16 C86 C85 136.0(8)
C101 N16 C86 C87 145.7(8)
C89 N16 C86 C87 -42.6(10)
C85 C86 C87 C88 -2.0(13)
N16 C86 C87 C88 176.6(8)
C86 C87 C88 C83 0.8(14)
C84 C83 C88 C87 1.3(12)
N6 C83 C88 C87 177.2(8)
C101 N16 C89 C94 128.3(7)
C86 N16 C89 C94 -43.7(10)
C101 N16 C89 C90 -50.4(9)
C86 N16 C89 C90 137.6(7)
C94 C89 C90 C91 0.2(10)
N16 C89 C90 C91 178.9(6)
C89 C90 C91 C92 -0.6(10)
C90 C91 C92 C93 0.4(10)
C90 C91 C92 N11 -178.2(6)
C95 N11 C92 C93 -64.2(9)
Fe2 N11 C92 C93 110.8(7)
C95 N11 C92 C91 114.5(8)
Fe2 N11 C92 C91 -70.6(9)
C91 C92 C93 C94 0.1(10)
N11 C92 C93 C94 178.7(6)
C92 C93 C94 C89 -0.4(11)
C90 C89 C94 C93 0.3(10)
N16 C89 C94 C93 -178.4(6)
C92 N11 C95 C96 177.6(7)
Fe2 N11 C95 C96 2.0(10)
C100 N12 C96 C97 -1.8(13)
Fe2 N12 C96 C97 174.2(7)
C100 N12 C96 C95 179.1(8)
Fe2 N12 C96 C95 -4.8(10)
N11 C95 C96 N12 1.9(11)
N11 C95 C96 C97 -177.1(8)
N12 C96 C97 C98 1.7(14)
C95 C96 C97 C98 -179.4(9)
C96 C97 C98 C99 -0.7(15)
C97 C98 C99 C100 0.0(17)
C96 N12 C100 C99 1.1(16)
Fe2 N12 C100 C99 -174.3(9)
C98 C99 C100 N12 -0.2(18)
C89 N16 C101 C106 144.5(8)
C86 N16 C101 C106 -43.9(11)
C89 N16 C101 C102 -34.0(11)
C86 N16 C101 C102 137.7(8)
C106 C101 C102 C103 -1.7(12)
N16 C101 C102 C103 176.8(7)
C101 C102 C103 C104 0.2(12)
C102 C103 C104 C105 1.1(12)
C102 C103 C104 N17 -175.4(7)
C107 N17 C104 C103 -166.6(8)
C107 N17 C104 C105 17.1(13)
C103 C104 C105 C106 -1.1(12)
N17 C104 C105 C106 175.2(7)
C102 C101 C106 C105 1.7(12)
N16 C101 C106 C105 -176.8(7)
C104 C105 C106 C101 -0.3(12)
C104 N17 C107 O8 2.2(14)
C104 N17 C107 C108 -177.1(7)
O8 C107 C108 C112 32.6(12)
N17 C107 C108 C112 -148.0(8)
O8 C107 C108 C109 -146.7(9)
N17 C107 C108 C109 32.7(12)
C112 C108 C109 C110 2.8(13)
C107 C108 C109 C110 -177.9(8)
C111 N18 C110 C109 -1.0(14)
C108 C109 C110 N18 -1.5(14)
C110 N18 C111 C112 2.1(13)
N18 C111 C112 C108 -0.7(13)
C109 C108 C112 C111 -1.8(12)
C107 C108 C112 C111 178.8(8)
O1 S1 C201 F23 180.0
O2 S1 C201 F23 -60.0
O3 S1 C201 F23 60.0
O1 S1 C201 F21 60.0
O2 S1 C201 F21 180.0
O3 S1 C201 F21 -60.0
O1 S1 C201 F22 -60.0
O2 S1 C201 F22 60.0
O3 S1 C201 F22 180.0
O1' S1' C301 F23' 60.0
O3' S1' C301 F23' 180.0
O2' S1' C301 F23' -60.0
O1' S1' C301 F22' 180.0
O3' S1' C301 F22' -60.0
O2' S1' C301 F22' 60.0
O1' S1' C301 F21' -60.0
O3' S1' C301 F21' 60.0
O2' S1' C301 F21' 180.0
O2A S1A C401 F22A 60.0
O1A S1A C401 F22A 180.0
O3A S1A C401 F22A -60.0
O2A S1A C401 F23A 180.0
O1A S1A C401 F23A -60.0
O3A S1A C401 F23A 60.0
O2A S1A C401 F21A -60.0
O1A S1A C401 F21A 60.0
O3A S1A C401 F21A 180.0

loop_
_platon_squeeze_void_nr
_platon_squeeze_void_average_x
_platon_squeeze_void_average_y
_platon_squeeze_void_average_z
_platon_squeeze_void_volume
_platon_squeeze_void_count_electrons
_platon_squeeze_void_content
1 0.040 0.151 0.115 40 11 ' '
2 -0.154 0.627 0.288 175 43 ' '
3 0.154 0.373 0.712 175 43 ' '
4 -0.040 0.849 0.885 40 11 ' '
5 0.346 0.873 0.788 176 43 ' '
6 0.231 0.630 0.505 13 0 ' '
7 0.269 0.130 0.994 13 0 ' '
8 0.460 0.651 0.385 40 11 ' '
9 0.654 0.127 0.212 176 43 ' '
10 0.540 0.349 0.615 40 11 ' '
11 0.731 0.870 0.005 13 0 ' '
12 0.769 0.370 0.495 13 0 ' '
